data_4336691
loop_
_publ_author_name
'Micha\/l J. Koby\/lka'
'Katarzyna \'Slepokura'
'Maria Acebr\'on Rodicio'
'Marta Paluch'
'Jerzy Lisowski'

_publ_contact_author_address
;
Department of Chemistry, 
University of Wroclaw, 
14 F. Joliot-Curie
50-383 Wroclaw,
Poland
;
_publ_contact_author_email jerzy.lisowski@chem.uni.wroc.pl
_publ_contact_author_fax '+48 71 3282348'
_publ_contact_author_name 'Jerzy Lisowski'
_publ_contact_author_phone '+48 71 3757252'
_publ_section_title
;
 Incorporation of Trinuclear Lanthanide(III) Hydroxo Bridged Clusters in
 Macrocyclic Frameworks
;
_journal_name_full 'Inorganic Chemistry'
_journal_page_first 12893
_journal_page_last 12903
_journal_paper_doi 10.1021/ic400508y
_journal_volume 52
_journal_year 2013
_chemical_absolute_configuration rmad
_chemical_formula_sum 'C116 H206 Gd6 N20 O46'
_chemical_formula_weight 3560.51
_chemical_name_systematic
; 
 ? 
;
_space_group_IT_number 5
_symmetry_cell_setting monoclinic
_symmetry_space_group_name_Hall 'C 2y'
_symmetry_space_group_name_H-M 'C 1 2 1'
_atom_sites_solution_hydrogens geom
_atom_sites_solution_primary direct
_atom_sites_solution_secondary difmap
_audit_creation_method SHELXL-97
_cell_angle_alpha 90.00
_cell_angle_beta 109.35(3)
_cell_angle_gamma 90.00
_cell_formula_units_Z 2
_cell_length_a 16.840(4)
_cell_length_b 20.925(4)
_cell_length_c 21.945(4)
_cell_measurement_reflns_used 48956
_cell_measurement_temperature 120(2)
_cell_measurement_theta_max 38.41
_cell_measurement_theta_min 4.73
_cell_volume 7296(3)
_computing_cell_refinement
;
CrysAlis RED, Oxford Diffraction Ltd.,
Version 1.171.33.42 (release 29-05-2009 CrysAlis171 .NET)
(compiled May 29 2009,17:40:42)
;
_computing_data_collection
;
CrysAlis CCD, Oxford Diffraction Ltd.,
Version 1.171.33.42 (release 29-05-2009 CrysAlis171 .NET)
(compiled May 29 2009,17:40:42)
;
_computing_data_reduction
;
CrysAlis RED, Oxford Diffraction Ltd.,
Version 1.171.33.42 (release 29-05-2009 CrysAlis171 .NET)
(compiled May 29 2009,17:40:42)
;
_computing_structure_refinement 'SHELXL-97 (Sheldrick, 2008)'
_computing_structure_solution 'SHELXS-97 (Sheldrick, 2008)'
_diffrn_ambient_temperature 120(2)
_diffrn_measured_fraction_theta_full 0.992
_diffrn_measured_fraction_theta_max 0.992
_diffrn_measurement_device_type
;
Xcalibur PX kappa-geometry diffractometer with an Onyx CCD camera
;
_diffrn_measurement_method 'omega and phi scan'
_diffrn_radiation_monochromator graphite
_diffrn_radiation_source 'Enhance (Mo) x-ray Source'
_diffrn_radiation_type MoK\a
_diffrn_radiation_wavelength 0.71073
_diffrn_reflns_av_R_equivalents 0.0773
_diffrn_reflns_av_sigmaI/netI 0.0520
_diffrn_reflns_limit_h_max 20
_diffrn_reflns_limit_h_min -20
_diffrn_reflns_limit_k_max 20
_diffrn_reflns_limit_k_min -25
_diffrn_reflns_limit_l_max 27
_diffrn_reflns_limit_l_min -27
_diffrn_reflns_number 46164
_diffrn_reflns_theta_full 26.00
_diffrn_reflns_theta_max 26.00
_diffrn_reflns_theta_min 4.76
_exptl_absorpt_coefficient_mu 2.773
_exptl_absorpt_correction_T_max 1.000
_exptl_absorpt_correction_T_min 0.692
_exptl_absorpt_correction_type multi-scan
_exptl_absorpt_process_details
;
CrysAlis RED, Oxford Diffraction Ltd.,
Version 1.171.33.42 (release 29-05-2009 CrysAlis171 .NET)
(compiled May 29 2009,17:40:42)
empirical absorption correction using spherical harmonics,
 implemented in SCALE3 ABSPACK scaling algorithm.
;
_exptl_crystal_colour yellowish
_exptl_crystal_density_diffrn 1.621
_exptl_crystal_description block
_exptl_crystal_F_000 3588
_exptl_crystal_size_max 0.32
_exptl_crystal_size_mid 0.26
_exptl_crystal_size_min 0.14
_refine_diff_density_max 1.777
_refine_diff_density_min -1.722
_refine_diff_density_rms 0.151
_refine_ls_abs_structure_details 'Flack H D (1983), Acta Cryst. A39, 876-881'
_refine_ls_abs_structure_Flack 0.038(13)
_refine_ls_extinction_method none
_refine_ls_goodness_of_fit_ref 1.046
_refine_ls_hydrogen_treatment constr
_refine_ls_matrix_type full
_refine_ls_number_parameters 843
_refine_ls_number_reflns 13207
_refine_ls_number_restraints 354
_refine_ls_restrained_S_all 1.038
_refine_ls_R_factor_all 0.0451
_refine_ls_R_factor_gt 0.0439
_refine_ls_shift/su_max 0.001
_refine_ls_shift/su_mean 0.000
_refine_ls_structure_factor_coef Fsqd
_refine_ls_weighting_details 'calc w=1/[\s^2^(Fo^2^)+(0.0098P)^2^+139.8067P] where P=(Fo^2^+2Fc^2^)/3'
_refine_ls_weighting_scheme calc
_refine_ls_wR_factor_gt 0.0951
_refine_ls_wR_factor_ref 0.0958
_reflns_number_gt 12854
_reflns_number_total 13207
_reflns_threshold_expression >2sigma(I)
_cod_data_source_file ic400508y_si_002_7.cif
_cod_data_source_block 11
_cod_original_sg_symbol_H-M 'C 2'
_cod_database_code 4336691

loop_
_symmetry_equiv_pos_as_xyz
'x, y, z'
'-x, y, -z'
'x+1/2, y+1/2, z'
'-x+1/2, y+1/2, -z'

loop_
_atom_site_label
_atom_site_type_symbol
_atom_site_fract_x
_atom_site_fract_y
_atom_site_fract_z
_atom_site_U_iso_or_equiv
_atom_site_adp_type
_atom_site_occupancy
_atom_site_symmetry_multiplicity
_atom_site_calc_flag
_atom_site_refinement_flags
_atom_site_disorder_assembly
_atom_site_disorder_group
Gd1A Gd 0.60374(2) 0.64024(8) 1.056147(17) 0.01574(9) Uani 1 1 d . . .
Gd2A Gd 0.5000 0.49186(9) 1.0000 0.01714(13) Uani 1 2 d S . .
O1A O 0.5000 0.7186(4) 1.0000 0.0171(16) Uani 1 2 d S . .
O2A O 0.6348(3) 0.5272(3) 1.0705(3) 0.0193(12) Uani 1 1 d . . .
O3A O 0.5284(3) 0.5911(3) 0.9561(2) 0.0171(11) Uani 1 1 d . . .
H3AO H 0.5516 0.5913 0.9196 0.021 Uiso 1 1 calc R . .
N1A N 0.6638(4) 0.7465(4) 1.0970(3) 0.0188(14) Uani 1 1 d . . .
H1A H 0.6689 0.7676 1.0612 0.023 Uiso 1 1 calc R . .
N2A N 0.7598(4) 0.6361(4) 1.1231(3) 0.0174(13) Uani 1 1 d . . .
H2A H 0.7639 0.6227 1.1645 0.021 Uiso 1 1 calc R . .
N3A N 0.5764(4) 0.3899(4) 1.0523(3) 0.0231(16) Uani 1 1 d . . .
H3A H 0.6201 0.3833 1.0359 0.028 Uiso 1 1 calc R . .
C1A C 0.5000 0.7842(5) 1.0000 0.013(2) Uani 1 2 d S . .
C2A C 0.5442(5) 0.8190(4) 1.0552(4) 0.0227(18) Uani 1 1 d . . .
C3A C 0.5432(6) 0.8848(4) 1.0536(4) 0.027(2) Uani 1 1 d . . .
H3A1 H 0.5742 0.9069 1.0919 0.033 Uiso 1 1 calc R . .
C4A C 0.5000 0.9209(6) 1.0000 0.032(3) Uani 1 2 d S . .
C5A C 0.5000 0.9917(6) 1.0000 0.050(4) Uani 1 2 d SD . .
C6A C 0.4651(11) 1.0245(10) 1.0479(7) 0.051(6) Uiso 0.50 1 d PD . .
H6A1 H 0.4446 0.9922 1.0714 0.076 Uiso 0.50 1 calc PR . .
H6A2 H 0.4185 1.0528 1.0245 0.076 Uiso 0.50 1 calc PR . .
H6A3 H 0.5096 1.0498 1.0786 0.076 Uiso 0.50 1 calc PR . .
C7A C 0.5939(4) 1.0081(12) 1.0200(9) 0.067(8) Uiso 0.50 1 d PD . .
H7A1 H 0.6190 0.9860 0.9915 0.100 Uiso 0.50 1 calc PR . .
H7A2 H 0.6220 0.9944 1.0647 0.100 Uiso 0.50 1 calc PR . .
H7A3 H 0.6006 1.0544 1.0167 0.100 Uiso 0.50 1 calc PR . .
C8A C 0.4573(12) 1.0220(12) 0.9337(5) 0.068(8) Uiso 0.50 1 d PD . .
H8A1 H 0.4790 1.0023 0.9019 0.103 Uiso 0.50 1 calc PR . .
H8A2 H 0.4691 1.0679 0.9361 0.103 Uiso 0.50 1 calc PR . .
H8A3 H 0.3964 1.0151 0.9207 0.103 Uiso 0.50 1 calc PR . .
C9A C 0.5974(5) 0.7832(4) 1.1149(4) 0.0223(17) Uani 1 1 d . . .
H9A1 H 0.6243 0.8136 1.1503 0.027 Uiso 1 1 calc R . .
H9A2 H 0.5618 0.7534 1.1297 0.027 Uiso 1 1 calc R . .
C10A C 0.7500(5) 0.7488(5) 1.1467(4) 0.0234(17) Uani 1 1 d . . .
H10A H 0.7450 0.7374 1.1896 0.028 Uiso 1 1 calc R . .
C11A C 0.7904(5) 0.8144(5) 1.1523(4) 0.029(2) Uani 1 1 d . . .
H11A H 0.7553 0.8458 1.1655 0.034 Uiso 1 1 calc R . .
H11B H 0.7926 0.8274 1.1095 0.034 Uiso 1 1 calc R . .
C12A C 0.8803(6) 0.8150(5) 1.2018(5) 0.038(2) Uani 1 1 d . . .
H12A H 0.9059 0.8577 1.2023 0.046 Uiso 1 1 calc R . .
H12B H 0.8781 0.8062 1.2456 0.046 Uiso 1 1 calc R . .
C13A C 0.9334(5) 0.7643(6) 1.1836(6) 0.044(3) Uani 1 1 d . . .
H13A H 0.9900 0.7631 1.2168 0.053 Uiso 1 1 calc R . .
H13B H 0.9402 0.7759 1.1419 0.053 Uiso 1 1 calc R . .
C14A C 0.8929(5) 0.6984(5) 1.1779(4) 0.030(2) Uani 1 1 d . . .
H14A H 0.8913 0.6850 1.2208 0.036 Uiso 1 1 calc R . .
H14B H 0.9276 0.6671 1.1641 0.036 Uiso 1 1 calc R . .
C15A C 0.8032(5) 0.6985(5) 1.1292(4) 0.0251(19) Uani 1 1 d . . .
H15A H 0.8069 0.7098 1.0859 0.030 Uiso 1 1 calc R . .
C16A C 0.7957(5) 0.5847(4) 1.0932(4) 0.0211(17) Uani 1 1 d . . .
H16A H 0.8562 0.5930 1.1015 0.025 Uiso 1 1 calc R . .
H16B H 0.7669 0.5845 1.0458 0.025 Uiso 1 1 calc R . .
C17A C 0.7849(5) 0.5211(5) 1.1205(4) 0.0250(19) Uani 1 1 d . . .
C18A C 0.8553(5) 0.4900(5) 1.1608(4) 0.0282(19) Uani 1 1 d . . .
H18A H 0.9087 0.5096 1.1692 0.034 Uiso 1 1 calc R . .
C19A C 0.8514(6) 0.4323(5) 1.1891(4) 0.032(2) Uani 1 1 d . A .
C20A C 0.7713(5) 0.4045(5) 1.1748(4) 0.0308(19) Uani 1 1 d . . .
H20A H 0.7663 0.3638 1.1924 0.037 Uiso 1 1 calc R . .
C21A C 0.6989(5) 0.4354(4) 1.1353(4) 0.0236(18) Uani 1 1 d . . .
C22A C 0.7046(5) 0.4947(4) 1.1085(3) 0.0158(15) Uani 1 1 d . . .
C23A C 0.9287(5) 0.4006(4) 1.2384(4) 0.047(3) Uani 1 1 d D . .
C24A C 0.9075(11) 0.3386(5) 1.2666(8) 0.054(6) Uiso 0.59(2) 1 d PD A 1
H24A H 0.9595 0.3187 1.2945 0.082 Uiso 0.59(2) 1 calc PR A 1
H24B H 0.8786 0.3093 1.2314 0.082 Uiso 0.59(2) 1 calc PR A 1
H24C H 0.8708 0.3482 1.2920 0.082 Uiso 0.59(2) 1 calc PR A 1
C25A C 0.9953(8) 0.3848(7) 1.2074(7) 0.041(5) Uiso 0.59(2) 1 d PD A 1
H25A H 1.0448 0.3663 1.2400 0.062 Uiso 0.59(2) 1 calc PR A 1
H25B H 1.0117 0.4239 1.1900 0.062 Uiso 0.59(2) 1 calc PR A 1
H25C H 0.9723 0.3539 1.1723 0.062 Uiso 0.59(2) 1 calc PR A 1
C26A C 0.9692(11) 0.4459(7) 1.2949(7) 0.059(6) Uiso 0.59(2) 1 d PD A 1
H26A H 1.0219 0.4272 1.3232 0.088 Uiso 0.59(2) 1 calc PR A 1
H26B H 0.9306 0.4525 1.3194 0.088 Uiso 0.59(2) 1 calc PR A 1
H26C H 0.9810 0.4870 1.2783 0.088 Uiso 0.59(2) 1 calc PR A 1
C24Q C 0.9221(15) 0.3757(12) 1.3020(7) 0.056(9) Uiso 0.41(2) 1 d PD A 2
H24D H 0.9755 0.3558 1.3274 0.083 Uiso 0.41(2) 1 calc PR A 2
H24E H 0.8768 0.3439 1.2929 0.083 Uiso 0.41(2) 1 calc PR A 2
H24F H 0.9096 0.4113 1.3264 0.083 Uiso 0.41(2) 1 calc PR A 2
C25Q C 0.946(2) 0.3432(9) 1.2016(13) 0.097(15) Uiso 0.41(2) 1 d PD A 2
H25D H 0.9971 0.3212 1.2286 0.146 Uiso 0.41(2) 1 calc PR A 2
H25E H 0.9546 0.3580 1.1617 0.146 Uiso 0.41(2) 1 calc PR A 2
H25F H 0.8984 0.3138 1.1908 0.146 Uiso 0.41(2) 1 calc PR A 2
C26Q C 1.0058(13) 0.4443(12) 1.2550(12) 0.078(12) Uiso 0.41(2) 1 d PD A 2
H26D H 1.0549 0.4218 1.2840 0.118 Uiso 0.41(2) 1 calc PR A 2
H26E H 0.9953 0.4830 1.2764 0.118 Uiso 0.41(2) 1 calc PR A 2
H26F H 1.0168 0.4562 1.2153 0.118 Uiso 0.41(2) 1 calc PR A 2
C27A C 0.6154(5) 0.4031(5) 1.1227(4) 0.0280(18) Uani 1 1 d . . .
H27A H 0.6233 0.3626 1.1472 0.034 Uiso 1 1 calc R . .
H27B H 0.5778 0.4310 1.1374 0.034 Uiso 1 1 calc R . .
C28A C 0.5224(6) 0.3317(5) 1.0370(4) 0.028(2) Uani 1 1 d . . .
H28A H 0.4790 0.3352 1.0588 0.034 Uiso 1 1 calc R . .
C29A C 0.5723(7) 0.2700(4) 1.0592(6) 0.042(3) Uani 1 1 d . . .
H29A H 0.6206 0.2695 1.0431 0.051 Uiso 1 1 calc R . .
H29B H 0.5949 0.2695 1.1070 0.051 Uiso 1 1 calc R . .
C30A C 0.5201(9) 0.2104(5) 1.0360(6) 0.054(3) Uani 1 1 d . . .
H30A H 0.5565 0.1722 1.0493 0.065 Uiso 1 1 calc R . .
H30B H 0.4758 0.2078 1.0563 0.065 Uiso 1 1 calc R . .
N4A N 0.6855(5) 0.6714(3) 0.9323(3) 0.058(3) Uani 1 1 d D . .
O4A O 0.6761(3) 0.6808(3) 0.9859(2) 0.0283(14) Uani 1 1 d D B .
O5A O 0.7084(12) 0.7162(5) 0.9042(5) 0.066(5) Uiso 0.65(3) 1 d PD B 1
O6A O 0.6651(11) 0.6186(4) 0.9045(5) 0.054(4) Uiso 0.65(3) 1 d PD B 1
O5Q O 0.7456(9) 0.6969(9) 0.9199(6) 0.027(6) Uiso 0.35(3) 1 d PD B 2
O6Q O 0.6342(11) 0.6371(11) 0.8909(6) 0.036(6) Uiso 0.35(3) 1 d PD B 2
O1WA O 0.5987(3) 0.6366(4) 1.1645(3) 0.0280(13) Uani 1 1 d . . .
O1MA O 0.4278(4) 0.4614(3) 1.0748(3) 0.0271(14) Uani 1 1 d D . .
H1MA H 0.4527 0.4834 1.1075 0.032 Uiso 1 1 calc R . .
C1MA C 0.3394(5) 0.4637(6) 1.0629(6) 0.047(3) Uani 1 1 d D . .
H1M1 H 0.3203 0.5082 1.0567 0.070 Uiso 1 1 calc R . .
H1M2 H 0.3269 0.4454 1.0998 0.070 Uiso 1 1 calc R . .
H1M3 H 0.3103 0.4390 1.0239 0.070 Uiso 1 1 calc R . .
Gd1B Gd 0.93825(2) 0.90103(8) 0.551696(19) 0.01851(9) Uani 1 1 d . . .
Gd2B Gd 1.0000 0.75341(9) 0.5000 0.02177(13) Uani 1 2 d S . .
O1B O 1.0000 0.9786(4) 0.5000 0.027(2) Uani 1 2 d S . .
O2B O 0.9188(3) 0.7897(3) 0.5663(3) 0.0247(13) Uani 1 1 d . D .
O3B O 0.9379(3) 0.8514(3) 0.4533(3) 0.0169(11) Uani 1 1 d . . .
H3BO H 0.8855 0.8514 0.4146 0.020 Uiso 1 1 calc R . .
N1B N 0.8826(4) 1.0081(4) 0.5732(4) 0.0251(17) Uani 1 1 d . D .
H1B H 0.9277 1.0300 0.6019 0.030 Uiso 1 1 calc R . .
N2B N 0.8613(4) 0.8941(4) 0.6308(3) 0.0217(15) Uani 1 1 d . D .
H2B H 0.8092 0.8760 0.6089 0.026 Uiso 1 1 calc R . .
N3B N 0.9398(5) 0.6524(4) 0.5307(4) 0.034(2) Uani 1 1 d . . .
H3B H 0.9668 0.6470 0.5748 0.041 Uiso 1 1 calc R D .
C1B C 1.0000 1.0424(7) 0.5000 0.035(2) Uani 1 2 d SU . .
C2B C 0.9305(7) 1.0787(5) 0.5040(5) 0.0384(17) Uani 1 1 d U D .
C3B C 0.9316(8) 1.1438(6) 0.5041(5) 0.0499(18) Uani 1 1 d U . .
H3B1 H 0.8837 1.1658 0.5071 0.060 Uiso 1 1 calc R D .
C4B C 1.0000 1.1799(9) 0.5000 0.059(2) Uani 1 2 d SU . .
C5B C 1.0000 1.2537(7) 0.5000 0.070(3) Uani 1 2 d SDU . .
C6B C 1.0177(14) 1.2843(13) 0.4426(7) 0.079(5) Uiso 0.50 1 d PDU D .
H6B1 H 1.0106 1.2524 0.4085 0.118 Uiso 0.50 1 calc PR . .
H6B2 H 1.0755 1.3007 0.4565 0.118 Uiso 0.50 1 calc PR . .
H6B3 H 0.9783 1.3197 0.4258 0.118 Uiso 0.50 1 calc PR . .
C7B C 1.0746(9) 1.2693(13) 0.5606(6) 0.076(5) Uiso 0.50 1 d PDU D .
H7B1 H 1.1265 1.2704 0.5496 0.113 Uiso 0.50 1 calc PR . .
H7B2 H 1.0795 1.2365 0.5934 0.113 Uiso 0.50 1 calc PR . .
H7B3 H 1.0656 1.3111 0.5774 0.113 Uiso 0.50 1 calc PR . .
C8B C 0.9225(10) 1.2867(14) 0.5071(11) 0.086(5) Uiso 0.50 1 d PDU D .
H8B1 H 0.8722 1.2730 0.4720 0.129 Uiso 0.50 1 calc PR . .
H8B2 H 0.9289 1.3331 0.5051 0.129 Uiso 0.50 1 calc PR . .
H8B3 H 0.9168 1.2751 0.5487 0.129 Uiso 0.50 1 calc PR . .
C9B C 0.8569(6) 1.0446(5) 0.5109(5) 0.034(2) Uani 1 1 d . . .
H9B1 H 0.8339 1.0148 0.4742 0.041 Uiso 1 1 calc R D .
H9B2 H 0.8124 1.0758 0.5102 0.041 Uiso 1 1 calc R . .
C10B C 0.8164(5) 1.0044(4) 0.6034(4) 0.0223(18) Uani 1 1 d . . .
H10B H 0.7634 0.9890 0.5702 0.027 Uiso 1 1 calc R D .
C11B C 0.7983(6) 1.0697(5) 0.6295(5) 0.030(2) Uani 1 1 d . D .
H11C H 0.8513 1.0875 0.6594 0.036 Uiso 1 1 calc R . .
H11D H 0.7763 1.1000 0.5931 0.036 Uiso 1 1 calc R . .
C12B C 0.7340(6) 1.0629(5) 0.6649(5) 0.034(2) Uani 1 1 d . . .
H12C H 0.7270 1.1047 0.6837 0.041 Uiso 1 1 calc R D .
H12D H 0.6789 1.0504 0.6336 0.041 Uiso 1 1 calc R . .
C13B C 0.7615(5) 1.0133(5) 0.7182(4) 0.030(2) Uani 1 1 d . D .
H13C H 0.7169 1.0079 0.7380 0.036 Uiso 1 1 calc R . .
H13D H 0.8131 1.0282 0.7523 0.036 Uiso 1 1 calc R . .
C14B C 0.7787(5) 0.9490(4) 0.6917(4) 0.0254(19) Uani 1 1 d . . .
H14C H 0.7990 0.9181 0.7277 0.030 Uiso 1 1 calc R D .
H14D H 0.7256 0.9323 0.6609 0.030 Uiso 1 1 calc R . .
C15B C 0.8439(5) 0.9550(4) 0.6577(4) 0.0203(17) Uani 1 1 d . D .
H15B H 0.8976 0.9702 0.6901 0.024 Uiso 1 1 calc R . .
C16B C 0.9078(5) 0.8463(4) 0.6804(4) 0.0213(17) Uani 1 1 d . . .
H16C H 0.9010 0.8566 0.7224 0.026 Uiso 1 1 calc R D .
H16D H 0.9686 0.8480 0.6860 0.026 Uiso 1 1 calc R . .
C17B C 0.8745(5) 0.7806(4) 0.6594(4) 0.0248(18) Uani 1 1 d . D .
C18B C 0.8351(6) 0.7458(5) 0.6952(5) 0.035(2) Uani 1 1 d . . .
H18B H 0.8322 0.7642 0.7340 0.042 Uiso 1 1 calc R D .
C19B C 0.8001(7) 0.6862(6) 0.6778(5) 0.046(3) Uani 1 1 d . C .
C20B C 0.8057(7) 0.6614(6) 0.6192(5) 0.049(3) Uani 1 1 d . . .
H20B H 0.7832 0.6203 0.6051 0.059 Uiso 1 1 calc R D .
C21B C 0.8429(6) 0.6955(5) 0.5824(5) 0.035(2) Uani 1 1 d . D .
C22B C 0.8794(4) 0.7555(4) 0.6017(4) 0.0171(16) Uani 1 1 d . . .
C23B C 0.7601(7) 0.6497(5) 0.7198(5) 0.074(5) Uani 1 1 d D . .
C24B C 0.8277(10) 0.6316(10) 0.7836(8) 0.096(6) Uiso 0.685(17) 1 d PDU C 1
H24G H 0.8020 0.6069 0.8101 0.144 Uiso 0.685(17) 1 calc PR C 1
H24H H 0.8531 0.6705 0.8068 0.144 Uiso 0.685(17) 1 calc PR C 1
H24I H 0.8712 0.6058 0.7748 0.144 Uiso 0.685(17) 1 calc PR C 1
C25B C 0.7156(12) 0.5880(7) 0.6894(10) 0.078(7) Uiso 0.685(17) 1 d PDU C 1
H25G H 0.6717 0.5980 0.6484 0.117 Uiso 0.685(17) 1 calc PR C 1
H25H H 0.6902 0.5679 0.7188 0.117 Uiso 0.685(17) 1 calc PR C 1
H25I H 0.7566 0.5587 0.6816 0.117 Uiso 0.685(17) 1 calc PR C 1
C26B C 0.6953(12) 0.6913(9) 0.7363(11) 0.094(7) Uiso 0.685(17) 1 d PDU C 1
H26G H 0.6494 0.7019 0.6965 0.141 Uiso 0.685(17) 1 calc PR C 1
H26H H 0.7223 0.7307 0.7573 0.141 Uiso 0.685(17) 1 calc PR C 1
H26I H 0.6726 0.6679 0.7656 0.141 Uiso 0.685(17) 1 calc PR C 1
C24E C 0.750(2) 0.683(2) 0.7791(14) 0.094(7) Uiso 0.315(17) 1 d PDU C 2
H24J H 0.7071 0.7159 0.7652 0.142 Uiso 0.315(17) 1 calc PR C 2
H24K H 0.8039 0.7018 0.8048 0.142 Uiso 0.315(17) 1 calc PR C 2
H24L H 0.7332 0.6510 0.8054 0.142 Uiso 0.315(17) 1 calc PR C 2
C25E C 0.822(2) 0.5945(14) 0.744(2) 0.103(9) Uiso 0.315(17) 1 d PDU C 2
H25J H 0.8343 0.5750 0.7075 0.154 Uiso 0.315(17) 1 calc PR C 2
H25K H 0.7978 0.5625 0.7651 0.154 Uiso 0.315(17) 1 calc PR C 2
H25L H 0.8747 0.6109 0.7751 0.154 Uiso 0.315(17) 1 calc PR C 2
C26E C 0.6749(14) 0.6204(19) 0.6816(17) 0.076(9) Uiso 0.315(17) 1 d PDU C 2
H26J H 0.6389 0.6532 0.6542 0.114 Uiso 0.315(17) 1 calc PR C 2
H26K H 0.6480 0.6037 0.7117 0.114 Uiso 0.315(17) 1 calc PR C 2
H26L H 0.6833 0.5855 0.6546 0.114 Uiso 0.315(17) 1 calc PR C 2
C27B C 0.8511(6) 0.6650(5) 0.5223(5) 0.037(2) Uani 1 1 d . D .
H27C H 0.8192 0.6244 0.5132 0.044 Uiso 1 1 calc R . .
H27D H 0.8271 0.6938 0.4849 0.044 Uiso 1 1 calc R . .
C28B C 0.9552(7) 0.5929(4) 0.4994(5) 0.043(3) Uani 1 1 d . . .
H28B H 0.9176 0.5930 0.4533 0.052 Uiso 1 1 calc R . .
C29B C 0.9371(9) 0.5321(5) 0.5321(7) 0.068(5) Uani 1 1 d . . .
H29C H 0.8775 0.5322 0.5301 0.082 Uiso 1 1 calc R D .
H29D H 0.9727 0.5319 0.5782 0.082 Uiso 1 1 calc R . .
C30B C 0.9547(10) 0.4707(6) 0.4989(9) 0.095(7) Uani 1 1 d . . .
H30C H 0.9437 0.4324 0.5213 0.114 Uiso 1 1 calc R . .
H30D H 0.9169 0.4693 0.4534 0.114 Uiso 1 1 calc R . .
N4B N 0.7244(5) 0.8796(8) 0.4697(4) 0.069(9) Uiso 0.54(3) 1 d PD D 1
O4B O 0.7982(5) 0.8960(7) 0.4756(5) 0.013(3) Uiso 0.54(3) 1 d PD D 1
O5B O 0.6991(7) 0.8844(8) 0.5172(5) 0.049(5) Uiso 0.54(3) 1 d PD D 1
O6B O 0.6720(7) 0.8720(11) 0.4143(5) 0.056(5) Uiso 0.54(3) 1 d PD D 1
N4E N 0.7251(7) 0.8951(8) 0.4719(6) 0.046(7) Uiso 0.46(3) 1 d PD D 2
O4E O 0.7988(7) 0.9145(10) 0.4825(8) 0.030(5) Uiso 0.46(3) 1 d PD D 2
O5E O 0.7117(11) 0.8519(11) 0.5069(10) 0.081(8) Uiso 0.46(3) 1 d PD D 2
O6E O 0.6699(7) 0.9083(10) 0.4191(6) 0.044(5) Uiso 0.46(3) 1 d PD D 2
N5B N 0.8381(6) 0.7326(4) 0.3613(4) 0.041(2) Uani 1 1 d . D .
O7B O 0.9070(4) 0.7146(3) 0.3980(3) 0.0389(17) Uani 1 1 d . . .
O8B O 0.7943(6) 0.7672(5) 0.3829(6) 0.081(3) Uani 1 1 d . . .
O9B O 0.8112(5) 0.7161(4) 0.3057(4) 0.058(2) Uani 1 1 d . . .
O1WB O 1.0478(4) 0.9376(3) 0.6476(3) 0.0291(14) Uani 1 1 d . D .
N6 N 0.4780(4) 0.5289(2) 1.2254(2) 0.0291(17) Uani 1 1 d D . .
O10 O 0.4990(4) 0.5687(3) 1.2704(3) 0.0437(18) Uani 1 1 d D . .
O11 O 0.5005(4) 0.5366(3) 1.1770(3) 0.0383(17) Uani 1 1 d D . .
O12 O 0.4391(4) 0.4794(3) 1.2306(3) 0.0410(17) Uani 1 1 d D . .
O2M O 0.6349(4) 0.7192(4) 0.2633(3) 0.0454(18) Uani 1 1 d D . .
H2M H 0.6792 0.6980 0.2797 0.068 Uiso 1 1 calc R . .
C2M C 0.5913(8) 0.7246(6) 0.3087(6) 0.057(3) Uani 1 1 d D . .
H2M4 H 0.5391 0.6997 0.2936 0.085 Uiso 1 1 calc R . .
H2M5 H 0.5780 0.7695 0.3132 0.085 Uiso 1 1 calc R . .
H2M6 H 0.6269 0.7081 0.3507 0.085 Uiso 1 1 calc R . .
O3M O 1.2075(4) 0.9237(5) 0.6523(3) 0.059(3) Uani 1 1 d D . .
H3M H 1.2145 0.8992 0.6242 0.089 Uiso 1 1 calc R . .
C3M C 1.2650(7) 0.9072(9) 0.7141(5) 0.081(5) Uani 1 1 d D . .
H3M4 H 1.2906 0.8657 0.7115 0.121 Uiso 1 1 calc R . .
H3M5 H 1.2348 0.9047 0.7453 0.121 Uiso 1 1 calc R . .
H3M6 H 1.3090 0.9399 0.7280 0.121 Uiso 1 1 calc R . .
O4M O 0.7622(5) 0.8251(5) 0.9847(5) 0.064(2) Uani 1 1 d D . .
H4M H 0.7532 0.7906 0.9640 0.096 Uiso 1 1 calc R . .
C4M C 0.6860(6) 0.8607(7) 0.9693(7) 0.073(5) Uani 1 1 d D . .
H4M4 H 0.6877 0.8884 1.0057 0.109 Uiso 1 1 calc R . .
H4M5 H 0.6383 0.8312 0.9605 0.109 Uiso 1 1 calc R . .
H4M6 H 0.6796 0.8870 0.9310 0.109 Uiso 1 1 calc R . .

loop_
_atom_site_aniso_label
_atom_site_aniso_U_11
_atom_site_aniso_U_22
_atom_site_aniso_U_33
_atom_site_aniso_U_23
_atom_site_aniso_U_13
_atom_site_aniso_U_12
Gd1A 0.01192(16) 0.0181(2) 0.01643(19) -0.00049(17) 0.00370(13) -0.00070(15)
Gd2A 0.0166(3) 0.0161(3) 0.0182(3) 0.000 0.0051(2) 0.000
O1A 0.017(4) 0.020(4) 0.015(4) 0.000 0.006(3) 0.000
O2A 0.012(2) 0.025(3) 0.020(3) 0.002(2) 0.004(2) 0.007(2)
O3A 0.018(3) 0.027(3) 0.011(3) -0.003(2) 0.012(2) 0.001(2)
N1A 0.018(3) 0.025(4) 0.012(3) -0.005(3) 0.003(2) 0.000(3)
N2A 0.016(3) 0.023(3) 0.015(3) -0.005(3) 0.007(2) 0.000(3)
N3A 0.024(3) 0.023(4) 0.023(4) -0.001(3) 0.009(3) 0.003(3)
C1A 0.016(5) 0.007(5) 0.017(6) 0.000 0.007(4) 0.000
C2A 0.028(4) 0.024(5) 0.014(4) -0.003(3) 0.004(3) 0.000(3)
C3A 0.039(5) 0.024(5) 0.020(5) -0.008(3) 0.012(4) -0.008(4)
C4A 0.045(8) 0.023(7) 0.026(7) 0.000 0.010(6) 0.000
C5A 0.082(12) 0.032(8) 0.037(9) 0.000 0.019(8) 0.000
C9A 0.027(4) 0.022(4) 0.018(4) -0.003(3) 0.008(3) 0.002(3)
C10A 0.020(4) 0.031(5) 0.018(4) -0.006(4) 0.005(3) -0.009(3)
C11A 0.029(5) 0.030(5) 0.025(5) 0.001(4) 0.006(4) -0.007(4)
C12A 0.029(5) 0.044(6) 0.033(6) -0.006(5) 0.001(4) -0.015(4)
C13A 0.017(4) 0.056(7) 0.049(7) -0.009(5) -0.002(4) -0.012(4)
C14A 0.016(4) 0.047(6) 0.021(5) -0.005(4) -0.003(3) -0.002(4)
C15A 0.015(4) 0.038(5) 0.021(4) -0.011(4) 0.004(3) -0.003(3)
C16A 0.018(4) 0.032(5) 0.017(4) -0.002(3) 0.010(3) -0.001(3)
C17A 0.015(4) 0.043(5) 0.016(4) -0.001(4) 0.004(3) 0.008(3)
C18A 0.024(4) 0.041(5) 0.021(4) 0.003(4) 0.008(3) 0.009(4)
C19A 0.027(4) 0.039(6) 0.025(5) -0.006(4) 0.004(4) 0.015(4)
C20A 0.034(4) 0.033(5) 0.026(5) 0.007(4) 0.011(4) 0.014(4)
C21A 0.025(4) 0.017(4) 0.028(5) -0.001(4) 0.008(3) 0.010(3)
C22A 0.026(4) 0.020(4) 0.003(3) -0.001(3) 0.006(3) 0.004(3)
C23A 0.029(5) 0.064(7) 0.043(6) 0.024(6) 0.006(4) 0.027(5)
C27A 0.032(4) 0.025(5) 0.025(4) 0.011(4) 0.007(3) 0.011(4)
C28A 0.031(5) 0.025(5) 0.029(5) 0.002(4) 0.008(4) 0.000(4)
C29A 0.054(6) 0.016(5) 0.048(7) 0.008(4) 0.003(5) 0.000(4)
C30A 0.081(9) 0.019(6) 0.060(8) -0.005(5) 0.018(7) 0.000(5)
N4A 0.071(7) 0.068(7) 0.049(6) -0.033(5) 0.040(5) -0.051(6)
O4A 0.022(3) 0.044(4) 0.024(3) -0.001(3) 0.014(2) -0.003(3)
O1WA 0.025(3) 0.038(4) 0.022(3) -0.001(3) 0.009(2) -0.010(3)
O1MA 0.032(3) 0.025(3) 0.026(3) 0.001(3) 0.011(3) -0.001(3)
C1MA 0.042(6) 0.052(7) 0.047(7) -0.006(5) 0.014(5) -0.012(5)
Gd1B 0.01605(18) 0.0206(2) 0.0207(2) 0.00342(17) 0.00858(14) 0.00231(15)
Gd2B 0.0223(3) 0.0174(3) 0.0220(3) 0.000 0.0024(2) 0.000
O1B 0.032(4) 0.013(5) 0.041(5) 0.000 0.020(4) 0.000
O2B 0.022(3) 0.028(3) 0.027(3) 0.003(3) 0.013(2) 0.000(2)
O3B 0.011(2) 0.020(3) 0.016(3) 0.003(2) -0.002(2) 0.003(2)
N1B 0.026(4) 0.029(4) 0.028(4) 0.004(3) 0.019(3) 0.007(3)
N2B 0.021(3) 0.025(4) 0.020(3) 0.013(3) 0.009(3) 0.010(3)
N3B 0.044(4) 0.017(4) 0.026(4) 0.012(3) -0.008(3) -0.009(3)
C1B 0.071(5) 0.019(4) 0.034(4) 0.000 0.044(4) 0.000
C2B 0.070(4) 0.025(3) 0.041(4) 0.001(2) 0.046(3) 0.006(3)
C3B 0.079(4) 0.034(3) 0.052(4) 0.001(3) 0.043(3) 0.005(3)
C4B 0.083(4) 0.045(4) 0.062(4) 0.000 0.040(4) 0.000
C5B 0.084(4) 0.059(4) 0.071(4) 0.000 0.033(4) 0.000
C9B 0.047(6) 0.027(5) 0.038(6) 0.013(4) 0.028(5) 0.020(4)
C10B 0.028(4) 0.027(5) 0.018(4) 0.003(3) 0.017(3) 0.016(3)
C11B 0.033(5) 0.034(6) 0.026(5) 0.006(4) 0.015(4) 0.011(4)
C12B 0.031(5) 0.041(6) 0.034(5) 0.010(4) 0.015(4) 0.017(4)
C13B 0.024(4) 0.040(6) 0.029(5) 0.009(4) 0.014(4) 0.014(4)
C14B 0.023(4) 0.034(5) 0.023(5) 0.008(4) 0.013(3) 0.005(3)
C15B 0.024(4) 0.024(5) 0.015(4) -0.004(3) 0.009(3) 0.003(3)
C16B 0.022(4) 0.020(4) 0.018(4) 0.005(3) 0.002(3) 0.000(3)
C17B 0.021(4) 0.028(5) 0.024(4) 0.012(4) 0.004(3) 0.004(3)
C18B 0.039(5) 0.032(5) 0.026(5) 0.011(4) -0.001(4) -0.008(4)
C19B 0.052(6) 0.055(7) 0.028(6) 0.014(5) 0.010(5) -0.019(5)
C20B 0.063(7) 0.043(7) 0.039(6) 0.011(5) 0.013(5) -0.028(5)
C21B 0.036(5) 0.039(6) 0.021(5) 0.005(4) -0.001(4) -0.010(4)
C22B 0.016(3) 0.024(4) 0.010(3) 0.009(3) 0.003(3) -0.005(3)
C23B 0.110(11) 0.069(10) 0.049(7) 0.006(7) 0.034(7) -0.050(9)
C27B 0.036(5) 0.039(6) 0.029(5) 0.009(4) 0.000(4) -0.024(4)
C28B 0.067(7) 0.013(5) 0.030(6) 0.004(4) -0.009(5) -0.002(4)
C29B 0.086(10) 0.023(6) 0.065(9) 0.003(6) -0.016(7) -0.024(6)
C30B 0.104(12) 0.024(7) 0.111(14) 0.009(7) -0.024(11) -0.006(7)
N5B 0.045(5) 0.038(5) 0.029(5) 0.002(4) -0.002(4) -0.015(4)
O7B 0.037(4) 0.030(4) 0.034(4) 0.002(3) -0.009(3) -0.002(3)
O8B 0.041(5) 0.076(7) 0.099(9) -0.013(6) -0.013(5) 0.002(5)
O9B 0.066(5) 0.058(5) 0.031(4) 0.004(4) -0.010(4) -0.019(4)
O1WB 0.024(3) 0.037(4) 0.023(3) -0.014(3) 0.004(2) -0.003(3)
N6 0.025(4) 0.035(5) 0.027(4) 0.003(3) 0.009(3) 0.003(3)
O10 0.047(4) 0.052(5) 0.032(4) -0.012(3) 0.014(3) -0.011(3)
O11 0.037(4) 0.055(5) 0.026(4) 0.000(3) 0.016(3) -0.012(3)
O12 0.043(4) 0.046(5) 0.035(4) 0.004(3) 0.016(3) -0.015(3)
O2M 0.042(4) 0.059(5) 0.035(4) -0.008(4) 0.012(3) 0.004(4)
C2M 0.059(7) 0.058(8) 0.060(8) 0.009(6) 0.030(6) 0.022(6)
O3M 0.029(4) 0.110(8) 0.036(4) -0.020(5) 0.008(3) -0.001(4)
C3M 0.039(6) 0.118(13) 0.064(9) 0.003(10) -0.012(6) 0.005(8)
O4M 0.049(5) 0.069(6) 0.064(6) -0.001(5) 0.005(4) -0.003(4)
C4M 0.046(7) 0.111(13) 0.064(9) 0.040(9) 0.024(6) -0.006(7)

loop_
_atom_type_symbol
_atom_type_description
_atom_type_scat_dispersion_real
_atom_type_scat_dispersion_imag
_atom_type_scat_source
C C 0.0033 0.0016 'International Tables Vol C Tables 4.2.6.8 and 6.1.1.4'
H H 0.0000 0.0000 'International Tables Vol C Tables 4.2.6.8 and 6.1.1.4'
N N 0.0061 0.0033 'International Tables Vol C Tables 4.2.6.8 and 6.1.1.4'
O O 0.0106 0.0060 'International Tables Vol C Tables 4.2.6.8 and 6.1.1.4'
Gd Gd -0.1653 3.9035 'International Tables Vol C Tables 4.2.6.8 and 6.1.1.4'

loop_
_geom_angle_atom_site_label_1
_geom_angle_atom_site_label_2
_geom_angle_atom_site_label_3
_geom_angle
_geom_angle_site_symmetry_1
_geom_angle_site_symmetry_3
O3A Gd1A O3A 61.1(2) . 2_657
O3A Gd1A O1WA 135.72(19) . .
O3A Gd1A O1WA 76.14(18) 2_657 .
O3A Gd1A O4A 77.88(18) . .
O3A Gd1A O4A 136.85(18) 2_657 .
O1WA Gd1A O4A 146.32(19) . .
O3A Gd1A O1A 75.39(18) . .
O3A Gd1A O1A 75.24(18) 2_657 .
O1WA Gd1A O1A 105.62(16) . .
O4A Gd1A O1A 82.42(16) . .
O3A Gd1A O2A 73.96(19) . .
O3A Gd1A O2A 75.32(18) 2_657 .
O1WA Gd1A O2A 85.2(2) . .
O4A Gd1A O2A 107.1(2) . .
O1A Gd1A O2A 144.95(19) . .
O3A Gd1A N1A 138.6(2) . .
O3A Gd1A N1A 132.8(2) 2_657 .
O1WA Gd1A N1A 79.4(2) . .
O4A Gd1A N1A 71.6(2) . .
O1A Gd1A N1A 73.5(2) . .
O2A Gd1A N1A 141.6(2) . .
O3A Gd1A N2A 130.59(19) . .
O3A Gd1A N2A 142.6(2) 2_657 .
O1WA Gd1A N2A 78.27(19) . .
O4A Gd1A N2A 74.8(2) . .
O1A Gd1A N2A 138.5(2) . .
O2A Gd1A N2A 75.8(2) . .
N1A Gd1A N2A 66.7(2) . .
O3A Gd1A Gd1A 41.92(12) . 2_657
O3A Gd1A Gd1A 41.75(12) 2_657 2_657
O1WA Gd1A Gd1A 109.71(13) . 2_657
O4A Gd1A Gd1A 98.38(14) . 2_657
O1A Gd1A Gd1A 42.77(14) . 2_657
O2A Gd1A Gd1A 102.19(12) . 2_657
N1A Gd1A Gd1A 116.12(15) . 2_657
N2A Gd1A Gd1A 171.74(14) . 2_657
O3A Gd1A Gd2A 41.85(13) . .
O3A Gd1A Gd2A 41.88(13) 2_657 .
O1WA Gd1A Gd2A 98.02(16) . .
O4A Gd1A Gd2A 112.19(13) . .
O1A Gd1A Gd2A 103.04(14) . .
O2A Gd1A Gd2A 41.94(13) . .
N1A Gd1A Gd2A 174.71(15) . .
N2A Gd1A Gd2A 117.48(17) . .
Gd1A Gd1A Gd2A 60.271(13) 2_657 .
O2A Gd2A O2A 144.1(3) . 2_657
O2A Gd2A O3A 75.30(18) . 2_657
O2A Gd2A O3A 73.80(19) 2_657 2_657
O2A Gd2A O3A 73.80(19) . .
O2A Gd2A O3A 75.30(18) 2_657 .
O3A Gd2A O3A 60.4(2) 2_657 .
O2A Gd2A O1MA 86.4(2) . 2_657
O2A Gd2A O1MA 102.9(2) 2_657 2_657
O3A Gd2A O1MA 135.10(19) 2_657 2_657
O3A Gd2A O1MA 75.2(2) . 2_657
O2A Gd2A O1MA 102.9(2) . .
O2A Gd2A O1MA 86.4(2) 2_657 .
O3A Gd2A O1MA 75.2(2) 2_657 .
O3A Gd2A O1MA 135.10(19) . .
O1MA Gd2A O1MA 149.6(3) 2_657 .
O2A Gd2A N3A 140.6(2) . 2_657
O2A Gd2A N3A 75.0(2) 2_657 2_657
O3A Gd2A N3A 139.8(2) 2_657 2_657
O3A Gd2A N3A 132.7(2) . 2_657
O1MA Gd2A N3A 76.6(2) 2_657 2_657
O1MA Gd2A N3A 78.1(2) . 2_657
O2A Gd2A N3A 75.0(2) . .
O2A Gd2A N3A 140.6(2) 2_657 .
O3A Gd2A N3A 132.7(2) 2_657 .
O3A Gd2A N3A 139.8(2) . .
O1MA Gd2A N3A 78.1(2) 2_657 .
O1MA Gd2A N3A 76.6(2) . .
N3A Gd2A N3A 67.0(3) 2_657 .
O2A Gd2A Gd1A 42.33(13) . .
O2A Gd2A Gd1A 101.77(14) 2_657 .
O3A Gd2A Gd1A 41.47(12) 2_657 .
O3A Gd2A Gd1A 41.28(12) . .
O1MA Gd2A Gd1A 99.43(15) 2_657 .
O1MA Gd2A Gd1A 106.98(16) . .
N3A Gd2A Gd1A 173.95(16) 2_657 .
N3A Gd2A Gd1A 117.01(16) . .
O2A Gd2A Gd1A 101.77(14) . 2_657
O2A Gd2A Gd1A 42.33(13) 2_657 2_657
O3A Gd2A Gd1A 41.28(12) 2_657 2_657
O3A Gd2A Gd1A 41.47(12) . 2_657
O1MA Gd2A Gd1A 106.98(15) 2_657 2_657
O1MA Gd2A Gd1A 99.43(15) . 2_657
N3A Gd2A Gd1A 117.01(16) 2_657 2_657
N3A Gd2A Gd1A 173.95(16) . 2_657
Gd1A Gd2A Gd1A 59.46(3) . 2_657
C1A O1A Gd1A 132.77(14) . 2_657
C1A O1A Gd1A 132.77(14) . .
Gd1A O1A Gd1A 94.5(3) 2_657 .
C22A O2A Gd2A 132.3(5) . .
C22A O2A Gd1A 131.9(5) . .
Gd2A O2A Gd1A 95.73(18) . .
Gd1A O3A Gd1A 96.33(19) . 2_657
Gd1A O3A Gd2A 96.87(19) . .
Gd1A O3A Gd2A 96.66(18) 2_657 .
Gd1A O3A H3AO 120.4 . .
Gd1A O3A H3AO 120.4 2_657 .
Gd2A O3A H3AO 120.4 . .
C10A N1A C9A 114.5(6) . .
C10A N1A Gd1A 118.1(5) . .
C9A N1A Gd1A 107.5(5) . .
C10A N1A H1A 105.2 . .
C9A N1A H1A 105.2 . .
Gd1A N1A H1A 105.2 . .
C15A N2A C16A 114.6(6) . .
C15A N2A Gd1A 113.9(5) . .
C16A N2A Gd1A 105.1(4) . .
C15A N2A H2A 107.6 . .
C16A N2A H2A 107.6 . .
Gd1A N2A H2A 107.6 . .
C28A N3A C27A 114.3(7) . .
C28A N3A Gd2A 113.7(5) . .
C27A N3A Gd2A 107.0(5) . .
C28A N3A H3A 107.1 . .
C27A N3A H3A 107.1 . .
Gd2A N3A H3A 107.1 . .
O1A C1A C2A 121.4(5) . 2_657
O1A C1A C2A 121.4(5) . .
C2A C1A C2A 117.1(10) 2_657 .
C3A C2A C1A 120.0(8) . .
C3A C2A C9A 121.1(8) . .
C1A C2A C9A 118.8(8) . .
C2A C3A C4A 124.5(9) . .
C2A C3A H3A1 117.7 . .
C4A C3A H3A1 117.7 . .
C3A C4A C3A 113.8(11) . 2_657
C3A C4A C5A 123.1(6) . .
C3A C4A C5A 123.1(6) 2_657 .
C4A C5A C6A 116.7(8) . .
C4A C5A C6A 116.7(8) . 2_657
C6A C5A C6A 126.5(17) . 2_657
C4A C5A C8A 114.5(9) . 2_657
C6A C5A C8A 47.7(8) . 2_657
C6A C5A C8A 107.5(4) 2_657 2_657
C4A C5A C8A 114.5(9) . .
C6A C5A C8A 107.5(4) . .
C6A C5A C8A 47.7(8) 2_657 .
C8A C5A C8A 131.1(18) 2_657 .
C4A C5A C7A 102.9(9) . .
C6A C5A C7A 107.3(4) . .
C6A C5A C7A 60.1(8) 2_657 .
C8A C5A C7A 61.3(7) 2_657 .
C8A C5A C7A 107.2(4) . .
C4A C5A C7A 102.9(9) . 2_657
C6A C5A C7A 60.1(8) . 2_657
C6A C5A C7A 107.3(4) 2_657 2_657
C8A C5A C7A 107.2(4) 2_657 2_657
C8A C5A C7A 61.3(7) . 2_657
C7A C5A C7A 154.1(18) . 2_657
C5A C6A H6A1 109.5 . .
C5A C6A H6A2 109.5 . .
H6A1 C6A H6A2 109.5 . .
C5A C6A H6A3 109.5 . .
H6A1 C6A H6A3 109.5 . .
H6A2 C6A H6A3 109.5 . .
C5A C7A H7A1 109.5 . .
C5A C7A H7A2 109.5 . .
H7A1 C7A H7A2 109.5 . .
C5A C7A H7A3 109.5 . .
H7A1 C7A H7A3 109.5 . .
H7A2 C7A H7A3 109.5 . .
C5A C8A H8A1 109.5 . .
C5A C8A H8A2 109.5 . .
H8A1 C8A H8A2 109.5 . .
C5A C8A H8A3 109.5 . .
H8A1 C8A H8A3 109.5 . .
H8A2 C8A H8A3 109.5 . .
N1A C9A C2A 107.5(6) . .
N1A C9A H9A1 110.2 . .
C2A C9A H9A1 110.2 . .
N1A C9A H9A2 110.2 . .
C2A C9A H9A2 110.2 . .
H9A1 C9A H9A2 108.5 . .
N1A C10A C15A 107.8(6) . .
N1A C10A C11A 112.8(7) . .
C15A C10A C11A 111.2(7) . .
N1A C10A H10A 108.3 . .
C15A C10A H10A 108.3 . .
C11A C10A H10A 108.3 . .
C10A C11A C12A 112.0(8) . .
C10A C11A H11A 109.2 . .
C12A C11A H11A 109.2 . .
C10A C11A H11B 109.2 . .
C12A C11A H11B 109.2 . .
H11A C11A H11B 107.9 . .
C13A C12A C11A 109.5(8) . .
C13A C12A H12A 109.8 . .
C11A C12A H12A 109.8 . .
C13A C12A H12B 109.8 . .
C11A C12A H12B 109.8 . .
H12A C12A H12B 108.2 . .
C12A C13A C14A 111.5(8) . .
C12A C13A H13A 109.3 . .
C14A C13A H13A 109.3 . .
C12A C13A H13B 109.3 . .
C14A C13A H13B 109.3 . .
H13A C13A H13B 108.0 . .
C13A C14A C15A 111.4(8) . .
C13A C14A H14A 109.3 . .
C15A C14A H14A 109.3 . .
C13A C14A H14B 109.3 . .
C15A C14A H14B 109.3 . .
H14A C14A H14B 108.0 . .
N2A C15A C10A 108.6(6) . .
N2A C15A C14A 113.9(8) . .
C10A C15A C14A 110.7(7) . .
N2A C15A H15A 107.8 . .
C10A C15A H15A 107.8 . .
C14A C15A H15A 107.8 . .
N2A C16A C17A 110.2(6) . .
N2A C16A H16A 109.6 . .
C17A C16A H16A 109.6 . .
N2A C16A H16B 109.6 . .
C17A C16A H16B 109.6 . .
H16A C16A H16B 108.1 . .
C18A C17A C22A 120.2(9) . .
C18A C17A C16A 118.9(8) . .
C22A C17A C16A 120.8(7) . .
C19A C18A C17A 123.1(9) . .
C19A C18A H18A 118.5 . .
C17A C18A H18A 118.5 . .
C18A C19A C20A 116.7(8) . .
C18A C19A C23A 122.8(9) . .
C20A C19A C23A 120.3(9) . .
C21A C20A C19A 121.5(9) . .
C21A C20A H20A 119.3 . .
C19A C20A H20A 119.3 . .
C22A C21A C20A 120.5(8) . .
C22A C21A C27A 121.0(7) . .
C20A C21A C27A 118.5(8) . .
O2A C22A C21A 122.3(7) . .
O2A C22A C17A 119.8(8) . .
C21A C22A C17A 117.9(7) . .
C25A C23A C24Q 128.2(12) . .
C25A C23A C26Q 63.0(11) . .
C24Q C23A C26Q 107.4(4) . .
C25A C23A C24A 107.4(4) . .
C24Q C23A C24A 40.8(10) . .
C26Q C23A C24A 134.7(13) . .
C25A C23A C25Q 45.2(11) . .
C24Q C23A C25Q 107.4(4) . .
C26Q C23A C25Q 107.3(4) . .
C24A C23A C25Q 70.1(10) . .
C25A C23A C26A 107.4(4) . .
C24Q C23A C26A 67.6(10) . .
C26Q C23A C26A 47.3(10) . .
C24A C23A C26A 107.3(4) . .
C25Q C23A C26A 143.3(15) . .
C25A C23A C19A 110.8(9) . .
C24Q C23A C19A 119.2(11) . .
C26Q C23A C19A 111.4(13) . .
C24A C23A C19A 113.1(10) . .
C25Q C23A C19A 103.5(14) . .
C26A C23A C19A 110.4(10) . .
C23A C24A H24A 109.5 . .
C23A C24A H24B 109.5 . .
H24A C24A H24B 109.5 . .
C23A C24A H24C 109.5 . .
H24A C24A H24C 109.5 . .
H24B C24A H24C 109.5 . .
C23A C25A H25A 109.5 . .
C23A C25A H25B 109.5 . .
H25A C25A H25B 109.5 . .
C23A C25A H25C 109.5 . .
H25A C25A H25C 109.5 . .
H25B C25A H25C 109.5 . .
C23A C26A H26A 109.5 . .
C23A C26A H26B 109.5 . .
H26A C26A H26B 109.5 . .
C23A C26A H26C 109.5 . .
H26A C26A H26C 109.5 . .
H26B C26A H26C 109.5 . .
C23A C24Q H24D 109.5 . .
C23A C24Q H24E 109.5 . .
H24D C24Q H24E 109.5 . .
C23A C24Q H24F 109.5 . .
H24D C24Q H24F 109.5 . .
H24E C24Q H24F 109.5 . .
C23A C25Q H25D 109.5 . .
C23A C25Q H25E 109.5 . .
H25D C25Q H25E 109.5 . .
C23A C25Q H25F 109.5 . .
H25D C25Q H25F 109.5 . .
H25E C25Q H25F 109.5 . .
C23A C26Q H26D 109.5 . .
C23A C26Q H26E 109.5 . .
H26D C26Q H26E 109.5 . .
C23A C26Q H26F 109.5 . .
H26D C26Q H26F 109.5 . .
H26E C26Q H26F 109.5 . .
N3A C27A C21A 109.8(7) . .
N3A C27A H27A 109.7 . .
C21A C27A H27A 109.7 . .
N3A C27A H27B 109.7 . .
C21A C27A H27B 109.7 . .
H27A C27A H27B 108.2 . .
N3A C28A C29A 112.9(7) . .
N3A C28A C28A 106.5(7) . 2_657
C29A C28A C28A 111.1(7) . 2_657
N3A C28A H28A 108.7 . .
C29A C28A H28A 108.7 . .
C28A C28A H28A 108.7 2_657 .
C30A C29A C28A 113.1(9) . .
C30A C29A H29A 109.0 . .
C28A C29A H29A 109.0 . .
C30A C29A H29B 109.0 . .
C28A C29A H29B 109.0 . .
H29A C29A H29B 107.8 . .
C30A C30A C29A 111.4(9) 2_657 .
C30A C30A H30A 109.4 2_657 .
C29A C30A H30A 109.4 . .
C30A C30A H30B 109.4 2_657 .
C29A C30A H30B 109.4 . .
H30A C30A H30B 108.0 . .
O6Q N4A O5Q 120.04(14) . .
O6Q N4A O5A 108.9(11) . .
O5Q N4A O5A 33.9(9) . .
O6Q N4A O6A 29.5(10) . .
O5Q N4A O6A 112.4(10) . .
O5A N4A O6A 120.02(15) . .
O6Q N4A O4A 120.03(14) . .
O5Q N4A O4A 119.92(14) . .
O5A N4A O4A 119.90(15) . .
O6A N4A O4A 119.81(15) . .
N4A O4A Gd1A 142.3(3) . .
C1MA O1MA Gd2A 126.5(6) . .
C1MA O1MA H1MA 109.5 . .
Gd2A O1MA H1MA 102.4 . .
O1MA C1MA H1M1 109.5 . .
O1MA C1MA H1M2 109.5 . .
H1M1 C1MA H1M2 109.5 . .
O1MA C1MA H1M3 109.5 . .
H1M1 C1MA H1M3 109.5 . .
H1M2 C1MA H1M3 109.5 . .
O4E Gd1B O3B 136.9(5) . 2_756
O4E Gd1B O2B 93.0(5) . .
O3B Gd1B O2B 74.97(19) 2_756 .
O4E Gd1B O3B 76.5(5) . .
O3B Gd1B O3B 60.5(2) 2_756 .
O2B Gd1B O3B 74.9(2) . .
O4E Gd1B O4B 10.0(5) . .
O3B Gd1B O4B 128.9(4) 2_756 .
O2B Gd1B O4B 84.5(4) . .
O3B Gd1B O4B 69.2(3) . .
O4E Gd1B O1B 96.3(4) . .
O3B Gd1B O1B 75.43(18) 2_756 .
O2B Gd1B O1B 145.2(2) . .
O3B Gd1B O1B 74.91(18) . .
O4B Gd1B O1B 100.4(3) . .
O4E Gd1B O1WB 146.5(6) . .
O3B Gd1B O1WB 75.44(19) 2_756 .
O2B Gd1B O1WB 106.9(2) . .
O3B Gd1B O1WB 134.07(19) . .
O4B Gd1B O1WB 155.6(4) . .
O1B Gd1B O1WB 82.65(17) . .
O4E Gd1B N2B 79.5(4) . .
O3B Gd1B N2B 132.6(2) 2_756 .
O2B Gd1B N2B 73.9(2) . .
O3B Gd1B N2B 139.2(2) . .
O4B Gd1B N2B 82.2(3) . .
O1B Gd1B N2B 140.7(2) . .
O1WB Gd1B N2B 80.5(2) . .
O4E Gd1B N1B 70.3(6) . .
O3B Gd1B N1B 141.6(2) 2_756 .
O2B Gd1B N1B 139.6(2) . .
O3B Gd1B N1B 131.4(2) . .
O4B Gd1B N1B 80.2(4) . .
O1B Gd1B N1B 74.7(2) . .
O1WB Gd1B N1B 77.3(2) . .
N2B Gd1B N1B 67.1(2) . .
O4E Gd1B Gd1B 105.0(4) . 2_756
O3B Gd1B Gd1B 42.08(13) 2_756 2_756
O2B Gd1B Gd1B 102.80(14) . 2_756
O3B Gd1B Gd1B 41.46(12) . 2_756
O4B Gd1B Gd1B 101.8(3) . 2_756
O1B Gd1B Gd1B 42.44(14) . 2_756
O1WB Gd1B Gd1B 96.68(15) . 2_756
N2B Gd1B Gd1B 174.71(15) . 2_756
N1B Gd1B Gd1B 116.78(16) . 2_756
O4E Gd1B Gd2B 103.5(6) . .
O3B Gd1B Gd2B 41.38(12) 2_756 .
O2B Gd1B Gd2B 42.68(14) . .
O3B Gd1B Gd2B 41.47(12) . .
O4B Gd1B Gd2B 93.7(4) . .
O1B Gd1B Gd2B 102.56(14) . .
O1WB Gd1B Gd2B 109.43(15) . .
N2B Gd1B Gd2B 116.46(17) . .
N1B Gd1B Gd2B 172.54(17) . .
Gd1B Gd1B Gd2B 60.119(11) 2_756 .
O3B Gd2B O3B 60.6(2) 2_756 .
O3B Gd2B O7B 138.6(2) 2_756 .
O3B Gd2B O7B 80.4(2) . .
O3B Gd2B O7B 80.4(2) 2_756 2_756
O3B Gd2B O7B 138.6(2) . 2_756
O7B Gd2B O7B 140.5(3) . 2_756
O3B Gd2B O2B 74.5(2) 2_756 2_756
O3B Gd2B O2B 74.12(19) . 2_756
O7B Gd2B O2B 82.5(2) . 2_756
O7B Gd2B O2B 109.9(2) 2_756 2_756
O3B Gd2B O2B 74.12(19) 2_756 .
O3B Gd2B O2B 74.5(2) . .
O7B Gd2B O2B 109.9(2) . .
O7B Gd2B O2B 82.5(2) 2_756 .
O2B Gd2B O2B 143.6(3) 2_756 .
O3B Gd2B N3B 139.9(2) 2_756 .
O3B Gd2B N3B 132.7(2) . .
O7B Gd2B N3B 76.8(2) . .
O7B Gd2B N3B 70.4(2) 2_756 .
O2B Gd2B N3B 140.9(3) 2_756 .
O2B Gd2B N3B 75.3(3) . .
O3B Gd2B N3B 132.7(2) 2_756 2_756
O3B Gd2B N3B 139.9(2) . 2_756
O7B Gd2B N3B 70.4(2) . 2_756
O7B Gd2B N3B 76.8(2) 2_756 2_756
O2B Gd2B N3B 75.3(3) 2_756 2_756
O2B Gd2B N3B 140.9(3) . 2_756
N3B Gd2B N3B 66.7(4) . 2_756
O3B Gd2B Gd1B 41.87(13) 2_756 2_756
O3B Gd2B Gd1B 41.17(12) . 2_756
O7B Gd2B Gd1B 99.51(17) . 2_756
O7B Gd2B Gd1B 114.84(17) 2_756 2_756
O2B Gd2B Gd1B 41.90(15) 2_756 2_756
O2B Gd2B Gd1B 101.66(15) . 2_756
N3B Gd2B Gd1B 173.78(18) . 2_756
N3B Gd2B Gd1B 117.0(2) 2_756 2_756
O3B Gd2B Gd1B 41.17(12) 2_756 .
O3B Gd2B Gd1B 41.87(13) . .
O7B Gd2B Gd1B 114.84(17) . .
O7B Gd2B Gd1B 99.51(17) 2_756 .
O2B Gd2B Gd1B 101.66(15) 2_756 .
O2B Gd2B Gd1B 41.90(15) . .
N3B Gd2B Gd1B 117.0(2) . .
N3B Gd2B Gd1B 173.78(18) 2_756 .
Gd1B Gd2B Gd1B 59.76(2) 2_756 .
C1B O1B Gd1B 132.44(14) . 2_756
C1B O1B Gd1B 132.44(14) . .
Gd1B O1B Gd1B 95.1(3) 2_756 .
C22B O2B Gd1B 134.0(5) . .
C22B O2B Gd2B 130.5(5) . .
Gd1B O2B Gd2B 95.4(2) . .
Gd1B O3B Gd2B 97.45(17) 2_756 .
Gd1B O3B Gd1B 96.46(19) 2_756 .
Gd2B O3B Gd1B 96.66(19) . .
Gd1B O3B H3BO 120.2 2_756 .
Gd2B O3B H3BO 120.2 . .
Gd1B O3B H3BO 120.2 . .
C10B N1B C9B 113.8(7) . .
C10B N1B Gd1B 114.7(5) . .
C9B N1B Gd1B 107.0(5) . .
C10B N1B H1B 106.9 . .
C9B N1B H1B 106.9 . .
Gd1B N1B H1B 106.9 . .
C15B N2B C16B 114.4(6) . .
C15B N2B Gd1B 116.5(5) . .
C16B N2B Gd1B 106.1(5) . .
C15B N2B H2B 106.4 . .
C16B N2B H2B 106.4 . .
Gd1B N2B H2B 106.4 . .
C27B N3B C28B 114.8(8) . .
C27B N3B Gd2B 107.3(5) . .
C28B N3B Gd2B 115.5(7) . .
C27B N3B H3B 106.2 . .
C28B N3B H3B 106.2 . .
Gd2B N3B H3B 106.2 . .
O1B C1B C2B 122.3(6) . 2_756
O1B C1B C2B 122.3(6) . .
C2B C1B C2B 115.3(13) 2_756 .
C3B C2B C1B 121.7(11) . .
C3B C2B C9B 119.4(9) . .
C1B C2B C9B 118.8(9) . .
C2B C3B C4B 123.2(12) . .
C2B C3B H3B1 118.4 . .
C4B C3B H3B1 118.4 . .
C3B C4B C3B 114.9(16) . 2_756
C3B C4B C5B 122.5(8) . .
C3B C4B C5B 122.5(8) 2_756 .
C6B C5B C6B 130(2) 2_756 .
C6B C5B C8B 107.5(4) 2_756 2_756
C6B C5B C8B 47.2(9) . 2_756
C6B C5B C8B 47.2(9) 2_756 .
C6B C5B C8B 107.5(4) . .
C8B C5B C8B 126(2) 2_756 .
C6B C5B C7B 61.5(8) 2_756 .
C6B C5B C7B 107.3(4) . .
C8B C5B C7B 60.6(8) 2_756 .
C8B C5B C7B 107.3(4) . .
C6B C5B C7B 107.3(4) 2_756 2_756
C6B C5B C7B 61.5(8) . 2_756
C8B C5B C7B 107.3(4) 2_756 2_756
C8B C5B C7B 60.6(8) . 2_756
C7B C5B C7B 155(2) . 2_756
C6B C5B C4B 114.8(11) 2_756 .
C6B C5B C4B 114.8(11) . .
C8B C5B C4B 116.9(11) 2_756 .
C8B C5B C4B 116.9(11) . .
C7B C5B C4B 102.4(10) . .
C7B C5B C4B 102.4(10) 2_756 .
C5B C6B H6B1 109.5 . .
C5B C6B H6B2 109.5 . .
H6B1 C6B H6B2 109.5 . .
C5B C6B H6B3 109.5 . .
H6B1 C6B H6B3 109.5 . .
H6B2 C6B H6B3 109.5 . .
C5B C7B H7B1 109.5 . .
C5B C7B H7B2 109.5 . .
H7B1 C7B H7B2 109.5 . .
C5B C7B H7B3 109.5 . .
H7B1 C7B H7B3 109.5 . .
H7B2 C7B H7B3 109.5 . .
C5B C8B H8B1 109.5 . .
C5B C8B H8B2 109.5 . .
H8B1 C8B H8B2 109.5 . .
C5B C8B H8B3 109.5 . .
H8B1 C8B H8B3 109.5 . .
H8B2 C8B H8B3 109.5 . .
C2B C9B N1B 109.9(8) . .
C2B C9B H9B1 109.7 . .
N1B C9B H9B1 109.7 . .
C2B C9B H9B2 109.7 . .
N1B C9B H9B2 109.7 . .
H9B1 C9B H9B2 108.2 . .
N1B C10B C15B 107.9(6) . .
N1B C10B C11B 113.0(7) . .
C15B C10B C11B 110.7(7) . .
N1B C10B H10B 108.4 . .
C15B C10B H10B 108.4 . .
C11B C10B H10B 108.4 . .
C12B C11B C10B 111.3(8) . .
C12B C11B H11C 109.4 . .
C10B C11B H11C 109.4 . .
C12B C11B H11D 109.4 . .
C10B C11B H11D 109.4 . .
H11C C11B H11D 108.0 . .
C13B C12B C11B 111.6(7) . .
C13B C12B H12C 109.3 . .
C11B C12B H12C 109.3 . .
C13B C12B H12D 109.3 . .
C11B C12B H12D 109.3 . .
H12C C12B H12D 108.0 . .
C12B C13B C14B 110.8(8) . .
C12B C13B H13C 109.5 . .
C14B C13B H13C 109.5 . .
C12B C13B H13D 109.5 . .
C14B C13B H13D 109.5 . .
H13C C13B H13D 108.1 . .
C15B C14B C13B 111.9(7) . .
C15B C14B H14C 109.2 . .
C13B C14B H14C 109.2 . .
C15B C14B H14D 109.2 . .
C13B C14B H14D 109.2 . .
H14C C14B H14D 107.9 . .
N2B C15B C14B 113.4(7) . .
N2B C15B C10B 108.8(6) . .
C14B C15B C10B 110.9(7) . .
N2B C15B H15B 107.9 . .
C14B C15B H15B 107.9 . .
C10B C15B H15B 107.9 . .
N2B C16B C17B 109.7(6) . .
N2B C16B H16C 109.7 . .
C17B C16B H16C 109.7 . .
N2B C16B H16D 109.7 . .
C17B C16B H16D 109.7 . .
H16C C16B H16D 108.2 . .
C18B C17B C22B 119.8(9) . .
C18B C17B C16B 120.5(9) . .
C22B C17B C16B 119.6(8) . .
C19B C18B C17B 123.9(10) . .
C19B C18B H18B 118.0 . .
C17B C18B H18B 118.0 . .
C18B C19B C20B 115.6(9) . .
C18B C19B C23B 121.6(10) . .
C20B C19B C23B 122.9(10) . .
C21B C20B C19B 121.6(10) . .
C21B C20B H20B 119.2 . .
C19B C20B H20B 119.2 . .
C20B C21B C22B 121.7(10) . .
C20B C21B C27B 119.1(9) . .
C22B C21B C27B 119.0(8) . .
O2B C22B C17B 120.0(8) . .
O2B C22B C21B 122.6(8) . .
C17B C22B C21B 117.3(8) . .
C19B C23B C24E 119.1(19) . .
C19B C23B C25B 114.3(11) . .
C24E C23B C25B 125.1(19) . .
C19B C23B C26E 113.2(18) . .
C24E C23B C26E 107.4(4) . .
C25B C23B C26E 35.7(15) . .
C19B C23B C24B 109.6(12) . .
C24E C23B C24B 65.9(15) . .
C25B C23B C24B 107.4(4) . .
C26E C23B C24B 132.9(19) . .
C19B C23B C25E 102(2) . .
C24E C23B C25E 107.4(4) . .
C25B C23B C25E 72.3(15) . .
C26E C23B C25E 107.3(4) . .
C24B C23B C25E 43.9(15) . .
C19B C23B C26B 110.6(13) . .
C24E C23B C26B 41.9(14) . .
C25B C23B C26B 107.3(4) . .
C26E C23B C26B 75.2(14) . .
C24B C23B C26B 107.3(4) . .
C25E C23B C26B 143.8(19) . .
C23B C24B H24G 109.5 . .
C23B C24B H24H 109.5 . .
H24G C24B H24H 109.5 . .
C23B C24B H24I 109.5 . .
H24G C24B H24I 109.5 . .
H24H C24B H24I 109.5 . .
C23B C25B H25G 109.5 . .
C23B C25B H25H 109.5 . .
H25G C25B H25H 109.5 . .
C23B C25B H25I 109.5 . .
H25G C25B H25I 109.5 . .
H25H C25B H25I 109.5 . .
C23B C26B H26G 109.5 . .
C23B C26B H26H 109.5 . .
H26G C26B H26H 109.5 . .
C23B C26B H26I 109.5 . .
H26G C26B H26I 109.5 . .
H26H C26B H26I 109.5 . .
C23B C24E H24J 109.5 . .
C23B C24E H24K 109.5 . .
H24J C24E H24K 109.5 . .
C23B C24E H24L 109.5 . .
H24J C24E H24L 109.5 . .
H24K C24E H24L 109.5 . .
C23B C25E H25J 109.5 . .
C23B C25E H25K 109.5 . .
H25J C25E H25K 109.5 . .
C23B C25E H25L 109.5 . .
H25J C25E H25L 109.5 . .
H25K C25E H25L 109.5 . .
C23B C26E H26J 109.5 . .
C23B C26E H26K 109.5 . .
H26J C26E H26K 109.5 . .
C23B C26E H26L 109.5 . .
H26J C26E H26L 109.5 . .
H26K C26E H26L 109.5 . .
N3B C27B C21B 110.5(7) . .
N3B C27B H27C 109.6 . .
C21B C27B H27C 109.6 . .
N3B C27B H27D 109.6 . .
C21B C27B H27D 109.6 . .
H27C C27B H27D 108.1 . .
N3B C28B C28B 108.7(6) . 2_756
N3B C28B C29B 112.6(10) . .
C28B C28B C29B 110.2(8) 2_756 .
N3B C28B H28B 108.4 . .
C28B C28B H28B 108.4 2_756 .
C29B C28B H28B 108.4 . .
C28B C29B C30B 111.4(13) . .
C28B C29B H29C 109.3 . .
C30B C29B H29C 109.3 . .
C28B C29B H29D 109.3 . .
C30B C29B H29D 109.3 . .
H29C C29B H29D 108.0 . .
C30B C30B C29B 109.5(10) 2_756 .
C30B C30B H30C 109.8 2_756 .
C29B C30B H30C 109.8 . .
C30B C30B H30D 109.8 2_756 .
C29B C30B H30D 109.8 . .
H30C C30B H30D 108.2 . .
O4B N4B O6B 119.4(2) . .
O4B N4B O5B 119.4(2) . .
O6B N4B O5B 119.5(2) . .
N4B O4B Gd1B 142.8(6) . .
O6E N4E O4E 119.1(4) . .
O6E N4E O5E 119.8(4) . .
O4E N4E O5E 119.2(4) . .
N4E O4E Gd1B 142.8(8) . .
O9B N5B O7B 122.2(11) . .
O9B N5B O8B 119.0(10) . .
O7B N5B O8B 118.7(9) . .
N5B O7B Gd2B 133.4(7) . .
O10 N6 O12 119.98(14) . .
O10 N6 O11 119.94(14) . .
O12 N6 O11 119.93(14) . .
C2M O2M H2M 109.5 . .
O2M C2M H2M4 109.5 . .
O2M C2M H2M5 109.5 . .
H2M4 C2M H2M5 109.5 . .
O2M C2M H2M6 109.5 . .
H2M4 C2M H2M6 109.5 . .
H2M5 C2M H2M6 109.5 . .
C3M O3M H3M 109.5 . .
O3M C3M H3M4 109.5 . .
O3M C3M H3M5 109.5 . .
H3M4 C3M H3M5 109.5 . .
O3M C3M H3M6 109.5 . .
H3M4 C3M H3M6 109.5 . .
H3M5 C3M H3M6 109.5 . .
C4M O4M H4M 109.5 . .
O4M C4M H4M4 109.5 . .
O4M C4M H4M5 109.5 . .
H4M4 C4M H4M5 109.5 . .
O4M C4M H4M6 109.5 . .
H4M4 C4M H4M6 109.5 . .
H4M5 C4M H4M6 109.5 . .

loop_
_geom_bond_atom_site_label_1
_geom_bond_atom_site_label_2
_geom_bond_distance
_geom_bond_site_symmetry_2
Gd1A O3A 2.376(5) .
Gd1A O3A 2.384(5) 2_657
Gd1A O1WA 2.408(6) .
Gd1A O4A 2.415(5) .
Gd1A O1A 2.415(5) .
Gd1A O2A 2.420(6) .
Gd1A N1A 2.483(7) .
Gd1A N2A 2.552(6) .
Gd1A Gd1A 3.5461(15) 2_657
Gd1A Gd2A 3.5755(9) .
Gd2A O2A 2.402(5) .
Gd2A O2A 2.402(5) 2_657
Gd2A O3A 2.403(6) 2_657
Gd2A O3A 2.403(6) .
Gd2A O1MA 2.429(6) 2_657
Gd2A O1MA 2.429(6) .
Gd2A N3A 2.558(7) 2_657
Gd2A N3A 2.558(7) .
Gd2A Gd1A 3.5755(9) 2_657
O1A C1A 1.371(13) .
O1A Gd1A 2.415(5) 2_657
O2A C22A 1.374(9) .
O3A Gd1A 2.384(5) 2_657
O3A H3AO 1.0000 .
N1A C10A 1.500(9) .
N1A C9A 1.512(10) .
N1A H1A 0.9300 .
N2A C15A 1.480(12) .
N2A C16A 1.490(10) .
N2A H2A 0.9300 .
N3A C28A 1.489(11) .
N3A C27A 1.492(11) .
N3A H3A 0.9300 .
C1A C2A 1.400(10) 2_657
C1A C2A 1.400(10) .
C2A C3A 1.375(13) .
C2A C9A 1.518(11) .
C3A C4A 1.385(11) .
C3A H3A1 0.9500 .
C4A C3A 1.385(11) 2_657
C4A C5A 1.482(18) .
C5A C6A 1.528(2) .
C5A C6A 1.528(2) 2_657
C5A C8A 1.530(2) 2_657
C5A C8A 1.530(2) .
C5A C7A 1.533(2) .
C5A C7A 1.533(2) 2_657
C6A H6A1 0.9800 .
C6A H6A2 0.9800 .
C6A H6A3 0.9800 .
C7A H7A1 0.9800 .
C7A H7A2 0.9800 .
C7A H7A3 0.9800 .
C8A H8A1 0.9800 .
C8A H8A2 0.9800 .
C8A H8A3 0.9800 .
C9A H9A1 0.9900 .
C9A H9A2 0.9900 .
C10A C15A 1.512(12) .
C10A C11A 1.519(12) .
C10A H10A 1.0000 .
C11A C12A 1.543(12) .
C11A H11A 0.9900 .
C11A H11B 0.9900 .
C12A C13A 1.524(15) .
C12A H12A 0.9900 .
C12A H12B 0.9900 .
C13A C14A 1.525(14) .
C13A H13A 0.9900 .
C13A H13B 0.9900 .
C14A C15A 1.535(10) .
C14A H14A 0.9900 .
C14A H14B 0.9900 .
C15A H15A 1.0000 .
C16A C17A 1.495(13) .
C16A H16A 0.9900 .
C16A H16B 0.9900 .
C17A C18A 1.383(11) .
C17A C22A 1.403(12) .
C18A C19A 1.369(15) .
C18A H18A 0.9500 .
C19A C20A 1.406(14) .
C19A C23A 1.539(11) .
C20A C21A 1.399(11) .
C20A H20A 0.9500 .
C21A C22A 1.390(12) .
C21A C27A 1.500(12) .
C23A C25A 1.528(2) .
C23A C24Q 1.529(2) .
C23A C26Q 1.530(2) .
C23A C24A 1.530(2) .
C23A C25Q 1.530(2) .
C23A C26A 1.530(2) .
C24A H24A 0.9800 .
C24A H24B 0.9800 .
C24A H24C 0.9800 .
C25A H25A 0.9800 .
C25A H25B 0.9800 .
C25A H25C 0.9800 .
C26A H26A 0.9800 .
C26A H26B 0.9800 .
C26A H26C 0.9800 .
C24Q H24D 0.9800 .
C24Q H24E 0.9800 .
C24Q H24F 0.9800 .
C25Q H25D 0.9800 .
C25Q H25E 0.9800 .
C25Q H25F 0.9800 .
C26Q H26D 0.9800 .
C26Q H26E 0.9800 .
C26Q H26F 0.9800 .
C27A H27A 0.9900 .
C27A H27B 0.9900 .
C28A C29A 1.529(13) .
C28A C28A 1.548(18) 2_657
C28A H28A 1.0000 .
C29A C30A 1.515(14) .
C29A H29A 0.9900 .
C29A H29B 0.9900 .
C30A C30A 1.50(2) 2_657
C30A H30A 0.9900 .
C30A H30B 0.9900 .
N4A O6Q 1.252(3) .
N4A O5Q 1.252(3) .
N4A O5A 1.252(3) .
N4A O6A 1.252(3) .
N4A O4A 1.253(3) .
O1MA C1MA 1.424(7) .
O1MA H1MA 0.8400 .
C1MA H1M1 0.9800 .
C1MA H1M2 0.9800 .
C1MA H1M3 0.9800 .
Gd1B O4E 2.353(11) .
Gd1B O3B 2.365(5) 2_756
Gd1B O2B 2.390(6) .
Gd1B O3B 2.394(5) .
Gd1B O4B 2.399(9) .
Gd1B O1B 2.405(5) .
Gd1B O1WB 2.417(6) .
Gd1B N2B 2.492(6) .
Gd1B N1B 2.533(7) .
Gd1B Gd1B 3.5497(11) 2_756
Gd1B Gd2B 3.5625(8) .
Gd2B O3B 2.375(5) 2_756
Gd2B O3B 2.375(5) .
Gd2B O7B 2.408(6) .
Gd2B O7B 2.408(6) 2_756
Gd2B O2B 2.426(6) 2_756
Gd2B O2B 2.426(6) .
Gd2B N3B 2.530(7) .
Gd2B N3B 2.530(7) 2_756
Gd2B Gd1B 3.5625(8) 2_756
O1B C1B 1.334(16) .
O1B Gd1B 2.405(5) 2_756
O2B C22B 1.376(9) .
O3B Gd1B 2.365(5) 2_756
O3B H3BO 1.0000 .
N1B C10B 1.475(10) .
N1B C9B 1.501(12) .
N1B H1B 0.9300 .
N2B C15B 1.473(11) .
N2B C16B 1.494(10) .
N2B H2B 0.9300 .
N3B C27B 1.466(13) .
N3B C28B 1.486(13) .
N3B H3B 0.9300 .
C1B C2B 1.422(12) 2_756
C1B C2B 1.422(12) .
C2B C3B 1.361(16) .
C2B C9B 1.481(14) .
C3B C4B 1.406(15) .
C3B H3B1 0.9500 .
C4B C3B 1.406(15) 2_756
C4B C5B 1.54(2) .
C5B C6B 1.529(2) 2_756
C5B C6B 1.529(2) .
C5B C8B 1.529(2) 2_756
C5B C8B 1.529(2) .
C5B C7B 1.531(2) .
C5B C7B 1.531(2) 2_756
C6B H6B1 0.9800 .
C6B H6B2 0.9800 .
C6B H6B3 0.9800 .
C7B H7B1 0.9800 .
C7B H7B2 0.9800 .
C7B H7B3 0.9800 .
C8B H8B1 0.9800 .
C8B H8B2 0.9800 .
C8B H8B3 0.9800 .
C9B H9B1 0.9900 .
C9B H9B2 0.9900 .
C10B C15B 1.529(11) .
C10B C11B 1.551(12) .
C10B H10B 1.0000 .
C11B C12B 1.533(12) .
C11B H11C 0.9900 .
C11B H11D 0.9900 .
C12B C13B 1.517(13) .
C12B H12C 0.9900 .
C12B H12D 0.9900 .
C13B C14B 1.531(13) .
C13B H13C 0.9900 .
C13B H13D 0.9900 .
C14B C15B 1.522(11) .
C14B H14C 0.9900 .
C14B H14D 0.9900 .
C15B H15B 1.0000 .
C16B C17B 1.499(12) .
C16B H16C 0.9900 .
C16B H16D 0.9900 .
C17B C18B 1.390(13) .
C17B C22B 1.398(12) .
C18B C19B 1.377(15) .
C18B H18B 0.9500 .
C19B C20B 1.417(17) .
C19B C23B 1.517(13) .
C20B C21B 1.375(14) .
C20B H20B 0.9500 .
C21B C22B 1.402(13) .
C21B C27B 1.512(15) .
C23B C24E 1.529(2) .
C23B C25B 1.530(2) .
C23B C26E 1.530(2) .
C23B C24B 1.530(2) .
C23B C25E 1.530(2) .
C23B C26B 1.530(2) .
C24B H24G 0.9800 .
C24B H24H 0.9800 .
C24B H24I 0.9800 .
C25B H25G 0.9800 .
C25B H25H 0.9800 .
C25B H25I 0.9800 .
C26B H26G 0.9800 .
C26B H26H 0.9800 .
C26B H26I 0.9800 .
C24E H24J 0.9800 .
C24E H24K 0.9800 .
C24E H24L 0.9800 .
C25E H25J 0.9800 .
C25E H25K 0.9800 .
C25E H25L 0.9800 .
C26E H26J 0.9800 .
C26E H26K 0.9800 .
C26E H26L 0.9800 .
C27B H27C 0.9900 .
C27B H27D 0.9900 .
C28B C28B 1.50(2) 2_756
C28B C29B 1.541(16) .
C28B H28B 1.0000 .
C29B C30B 1.55(2) .
C29B H29C 0.9900 .
C29B H29D 0.9900 .
C30B C30B 1.51(4) 2_756
C30B H30C 0.9900 .
C30B H30D 0.9900 .
N4B O4B 1.253(3) .
N4B O6B 1.253(3) .
N4B O5B 1.254(3) .
N4E O6E 1.253(3) .
N4E O4E 1.253(3) .
N4E O5E 1.253(3) .
N5B O9B 1.203(11) .
N5B O7B 1.232(11) .
N5B O8B 1.235(14) .
N6 O10 1.250(3) .
N6 O12 1.251(3) .
N6 O11 1.251(3) .
O2M C2M 1.423(7) .
O2M H2M 0.8400 .
C2M H2M4 0.9800 .
C2M H2M5 0.9800 .
C2M H2M6 0.9800 .
O3M C3M 1.423(7) .
O3M H3M 0.8400 .
C3M H3M4 0.9800 .
C3M H3M5 0.9800 .
C3M H3M6 0.9800 .
O4M C4M 1.423(7) .
O4M H4M 0.8400 .
C4M H4M4 0.9800 .
C4M H4M5 0.9800 .
C4M H4M6 0.9800 .

loop_
_geom_hbond_atom_site_label_D
_geom_hbond_atom_site_label_H
_geom_hbond_atom_site_label_A
_geom_hbond_distance_DH
_geom_hbond_distance_HA
_geom_hbond_distance_DA
_geom_hbond_angle_DHA
_geom_hbond_site_symmetry_A
O3A H3AO O6A 1.00 2.12 2.940(14) 138 .
O3A H3AO O6Q 1.00 1.96 2.799(11) 140 .
O3A H3AO O11 1.00 2.31 3.021(7) 127 2_657
N3A H3A O4M 0.93 2.49 3.369(12) 157 4_647
O1MA H1MA O11 0.84 1.84 2.681(8) 175 .
O3B H3BO O8B 1.00 2.29 2.976(10) 125 .
O3B H3BO O3M 1.00 2.32 3.144(9) 139 2_756
N2B H2B O5B 0.93 2.25 3.034(14) 142 .
N2B H2B O5E 0.93 2.35 3.16(2) 145 .
O2M H2M O9B 0.84 2.14 2.803(11) 136 .
O3M H3M O4B 0.84 2.13 2.837(13) 142 2_756
O3M H3M O4E 0.84 2.30 2.93(2) 132 2_756
O3M H3M O6B 0.84 2.40 3.06(2) 136 2_756
O3M H3M O6E 0.84 2.44 2.99(2) 124 2_756
O4M H4M O5A 0.84 2.01 2.842(13) 168 .
O4M H4M O5Q 0.84 2.17 3.01(2) 172 .

loop_
_geom_torsion_atom_site_label_1
_geom_torsion_atom_site_label_2
_geom_torsion_atom_site_label_3
_geom_torsion_atom_site_label_4
_geom_torsion
_geom_torsion_site_symmetry_1
_geom_torsion_site_symmetry_4
O3A Gd1A Gd2A O2A 128.5(3) . .
O3A Gd1A Gd2A O2A -132.3(3) 2_657 .
O1WA Gd1A Gd2A O2A -73.6(2) . .
O4A Gd1A Gd2A O2A 91.2(3) . .
O1A Gd1A Gd2A O2A 178.2(2) . .
N1A Gd1A Gd2A O2A -133.8(17) . .
N2A Gd1A Gd2A O2A 7.3(3) . .
Gd1A Gd1A Gd2A O2A 178.2(2) 2_657 .
O3A Gd1A Gd2A O2A -50.9(2) . 2_657
O3A Gd1A Gd2A O2A 48.2(2) 2_657 2_657
O1WA Gd1A Gd2A O2A 106.9(2) . 2_657
O4A Gd1A Gd2A O2A -88.3(2) . 2_657
O1A Gd1A Gd2A O2A -1.22(14) . 2_657
O2A Gd1A Gd2A O2A -179.45(6) . 2_657
N1A Gd1A Gd2A O2A 46.7(17) . 2_657
N2A Gd1A Gd2A O2A -172.2(2) . 2_657
Gd1A Gd1A Gd2A O2A -1.22(14) 2_657 2_657
O3A Gd1A Gd2A O3A -99.2(3) . 2_657
O1WA Gd1A Gd2A O3A 58.7(2) . 2_657
O4A Gd1A Gd2A O3A -136.5(2) . 2_657
O1A Gd1A Gd2A O3A -49.46(18) . 2_657
O2A Gd1A Gd2A O3A 132.3(3) . 2_657
N1A Gd1A Gd2A O3A -1.5(17) . 2_657
N2A Gd1A Gd2A O3A 139.6(2) . 2_657
Gd1A Gd1A Gd2A O3A -49.46(18) 2_657 2_657
O3A Gd1A Gd2A O3A 99.2(3) 2_657 .
O1WA Gd1A Gd2A O3A 157.9(2) . .
O4A Gd1A Gd2A O3A -37.3(2) . .
O1A Gd1A Gd2A O3A 49.71(18) . .
O2A Gd1A Gd2A O3A -128.5(3) . .
N1A Gd1A Gd2A O3A 97.7(17) . .
N2A Gd1A Gd2A O3A -121.2(2) . .
Gd1A Gd1A Gd2A O3A 49.71(18) 2_657 .
O3A Gd1A Gd2A O1MA 54.5(2) . 2_657
O3A Gd1A Gd2A O1MA 153.7(2) 2_657 2_657
O1WA Gd1A Gd2A O1MA -147.6(2) . 2_657
O4A Gd1A Gd2A O1MA 17.2(2) . 2_657
O1A Gd1A Gd2A O1MA 104.22(15) . 2_657
O2A Gd1A Gd2A O1MA -74.0(3) . 2_657
N1A Gd1A Gd2A O1MA 152.2(17) . 2_657
N2A Gd1A Gd2A O1MA -66.7(2) . 2_657
Gd1A Gd1A Gd2A O1MA 104.22(15) 2_657 2_657
O3A Gd1A Gd2A O1MA -140.8(2) . .
O3A Gd1A Gd2A O1MA -41.6(2) 2_657 .
O1WA Gd1A Gd2A O1MA 17.1(2) . .
O4A Gd1A Gd2A O1MA -178.1(2) . .
O1A Gd1A Gd2A O1MA -91.07(15) . .
O2A Gd1A Gd2A O1MA 90.7(3) . .
N1A Gd1A Gd2A O1MA -43.1(17) . .
N2A Gd1A Gd2A O1MA 98.0(2) . .
Gd1A Gd1A Gd2A O1MA -91.07(15) 2_657 .
O3A Gd1A Gd2A N3A 6.0(15) . 2_657
O3A Gd1A Gd2A N3A 105.2(15) 2_657 2_657
O1WA Gd1A Gd2A N3A 163.9(15) . 2_657
O4A Gd1A Gd2A N3A -31.3(15) . 2_657
O1A Gd1A Gd2A N3A 55.7(15) . 2_657
O2A Gd1A Gd2A N3A -122.5(15) . 2_657
N1A Gd1A Gd2A N3A 104(2) . 2_657
N2A Gd1A Gd2A N3A -115.2(15) . 2_657
Gd1A Gd1A Gd2A N3A 55.7(15) 2_657 2_657
O3A Gd1A Gd2A N3A 135.9(3) . .
O3A Gd1A Gd2A N3A -124.9(3) 2_657 .
O1WA Gd1A Gd2A N3A -66.2(2) . .
O4A Gd1A Gd2A N3A 98.6(2) . .
O1A Gd1A Gd2A N3A -174.39(18) . .
O2A Gd1A Gd2A N3A 7.4(3) . .
N1A Gd1A Gd2A N3A -126.4(17) . .
N2A Gd1A Gd2A N3A 14.7(2) . .
Gd1A Gd1A Gd2A N3A -174.39(18) 2_657 .
O3A Gd1A Gd2A Gd1A -49.71(18) . 2_657
O3A Gd1A Gd2A Gd1A 49.46(18) 2_657 2_657
O1WA Gd1A Gd2A Gd1A 108.16(15) . 2_657
O4A Gd1A Gd2A Gd1A -87.04(16) . 2_657
O1A Gd1A Gd2A Gd1A 0.0 . 2_657
O2A Gd1A Gd2A Gd1A -178.2(2) . 2_657
N1A Gd1A Gd2A Gd1A 48.0(17) . 2_657
N2A Gd1A Gd2A Gd1A -170.94(16) . 2_657
O3A Gd1A O1A C1A -148.27(13) . .
O3A Gd1A O1A C1A 148.36(13) 2_657 .
O1WA Gd1A O1A C1A 77.68(16) . .
O4A Gd1A O1A C1A -68.88(13) . .
O2A Gd1A O1A C1A -177.9(2) . .
N1A Gd1A O1A C1A 4.09(16) . .
N2A Gd1A O1A C1A -12.2(2) . .
Gd1A Gd1A O1A C1A 180.000(2) 2_657 .
Gd2A Gd1A O1A C1A 180.000(2) . .
O3A Gd1A O1A Gd1A 31.73(13) . 2_657
O3A Gd1A O1A Gd1A -31.64(13) 2_657 2_657
O1WA Gd1A O1A Gd1A -102.32(16) . 2_657
O4A Gd1A O1A Gd1A 111.12(13) . 2_657
O2A Gd1A O1A Gd1A 2.1(2) . 2_657
N1A Gd1A O1A Gd1A -175.91(16) . 2_657
N2A Gd1A O1A Gd1A 167.8(2) . 2_657
Gd2A Gd1A O1A Gd1A 0.0 . 2_657
O2A Gd2A O2A C22A 178.3(6) 2_657 .
O3A Gd2A O2A C22A 146.9(6) 2_657 .
O3A Gd2A O2A C22A -150.1(6) . .
O1MA Gd2A O2A C22A -74.5(6) 2_657 .
O1MA Gd2A O2A C22A 76.2(6) . .
N3A Gd2A O2A C22A -10.7(8) 2_657 .
N3A Gd2A O2A C22A 4.1(6) . .
Gd1A Gd2A O2A C22A 177.3(7) . .
Gd1A Gd2A O2A C22A 178.9(6) 2_657 .
O2A Gd2A O2A Gd1A 0.93(11) 2_657 .
O3A Gd2A O2A Gd1A -30.41(17) 2_657 .
O3A Gd2A O2A Gd1A 32.52(17) . .
O1MA Gd2A O2A Gd1A 108.2(2) 2_657 .
O1MA Gd2A O2A Gd1A -101.1(2) . .
N3A Gd2A O2A Gd1A 171.9(3) 2_657 .
N3A Gd2A O2A Gd1A -173.2(2) . .
Gd1A Gd2A O2A Gd1A 1.56(18) 2_657 .
O3A Gd1A O2A C22A 149.7(6) . .
O3A Gd1A O2A C22A -146.7(6) 2_657 .
O1WA Gd1A O2A C22A -69.8(6) . .
O4A Gd1A O2A C22A 78.2(6) . .
O1A Gd1A O2A C22A 179.6(5) . .
N1A Gd1A O2A C22A -3.5(8) . .
N2A Gd1A O2A C22A 9.3(6) . .
Gd1A Gd1A O2A C22A -178.9(6) 2_657 .
Gd2A Gd1A O2A C22A -177.4(7) . .
O3A Gd1A O2A Gd2A -32.90(17) . .
O3A Gd1A O2A Gd2A 30.68(17) 2_657 .
O1WA Gd1A O2A Gd2A 107.6(2) . .
O4A Gd1A O2A Gd2A -104.4(2) . .
O1A Gd1A O2A Gd2A -3.0(3) . .
N1A Gd1A O2A Gd2A 173.9(2) . .
N2A Gd1A O2A Gd2A -173.3(2) . .
Gd1A Gd1A O2A Gd2A -1.58(18) 2_657 .
O3A Gd1A O3A Gd1A 48.7(2) 2_657 2_657
O1WA Gd1A O3A Gd1A 65.2(3) . 2_657
O4A Gd1A O3A Gd1A -117.5(2) . 2_657
O1A Gd1A O3A Gd1A -32.32(14) . 2_657
O2A Gd1A O3A Gd1A 130.5(2) . 2_657
N1A Gd1A O3A Gd1A -74.6(3) . 2_657
N2A Gd1A O3A Gd1A -175.1(2) . 2_657
Gd2A Gd1A O3A Gd1A 97.5(2) . 2_657
O3A Gd1A O3A Gd2A -48.85(15) 2_657 .
O1WA Gd1A O3A Gd2A -32.3(3) . .
O4A Gd1A O3A Gd2A 145.0(2) . .
O1A Gd1A O3A Gd2A -129.83(17) . .
O2A Gd1A O3A Gd2A 32.97(17) . .
N1A Gd1A O3A Gd2A -172.1(2) . .
N2A Gd1A O3A Gd2A 87.4(3) . .
Gd1A Gd1A O3A Gd2A -97.5(2) 2_657 .
O2A Gd2A O3A Gd1A -33.28(17) . .
O2A Gd2A O3A Gd1A 128.2(2) 2_657 .
O3A Gd2A O3A Gd1A 48.74(16) 2_657 .
O1MA Gd2A O3A Gd1A -123.8(2) 2_657 .
O1MA Gd2A O3A Gd1A 58.9(3) . .
N3A Gd2A O3A Gd1A -179.1(2) 2_657 .
N3A Gd2A O3A Gd1A -73.7(3) . .
Gd1A Gd2A O3A Gd1A 97.2(2) 2_657 .
O2A Gd2A O3A Gd1A -130.5(2) . 2_657
O2A Gd2A O3A Gd1A 30.98(18) 2_657 2_657
O3A Gd2A O3A Gd1A -48.49(15) 2_657 2_657
O1MA Gd2A O3A Gd1A 138.9(2) 2_657 2_657
O1MA Gd2A O3A Gd1A -38.3(3) . 2_657
N3A Gd2A O3A Gd1A 83.6(3) 2_657 2_657
N3A Gd2A O3A Gd1A -170.9(2) . 2_657
Gd1A Gd2A O3A Gd1A -97.2(2) . 2_657
O3A Gd1A N1A C10A -136.8(5) . .
O3A Gd1A N1A C10A 130.1(5) 2_657 .
O1WA Gd1A N1A C10A 70.5(5) . .
O4A Gd1A N1A C10A -92.1(5) . .
O1A Gd1A N1A C10A -179.5(5) . .
O2A Gd1A N1A C10A 2.4(7) . .
N2A Gd1A N1A C10A -11.1(5) . .
Gd1A Gd1A N1A C10A 177.4(5) 2_657 .
Gd2A Gd1A N1A C10A 131.5(15) . .
O3A Gd1A N1A C9A 91.9(5) . .
O3A Gd1A N1A C9A -1.2(6) 2_657 .
O1WA Gd1A N1A C9A -60.8(5) . .
O4A Gd1A N1A C9A 136.5(5) . .
O1A Gd1A N1A C9A 49.1(4) . .
O2A Gd1A N1A C9A -129.0(4) . .
N2A Gd1A N1A C9A -142.5(5) . .
Gd1A Gd1A N1A C9A 46.0(5) 2_657 .
Gd2A Gd1A N1A C9A 0(2) . .
O3A Gd1A N2A C15A 115.4(5) . .
O3A Gd1A N2A C15A -150.4(5) 2_657 .
O1WA Gd1A N2A C15A -102.9(5) . .
O4A Gd1A N2A C15A 56.6(5) . .
O1A Gd1A N2A C15A -2.5(6) . .
O2A Gd1A N2A C15A 169.1(5) . .
N1A Gd1A N2A C15A -19.5(5) . .
Gd1A Gd1A N2A C15A 92.0(13) 2_657 .
Gd2A Gd1A N2A C15A 164.1(5) . .
O3A Gd1A N2A C16A -10.9(6) . .
O3A Gd1A N2A C16A 83.2(5) 2_657 .
O1WA Gd1A N2A C16A 130.8(5) . .
O4A Gd1A N2A C16A -69.7(5) . .
O1A Gd1A N2A C16A -128.8(4) . .
O2A Gd1A N2A C16A 42.8(5) . .
N1A Gd1A N2A C16A -145.8(5) . .
Gd1A Gd1A N2A C16A -34.3(15) 2_657 .
Gd2A Gd1A N2A C16A 37.8(5) . .
O2A Gd2A N3A C28A 172.7(6) . .
O2A Gd2A N3A C28A -1.8(7) 2_657 .
O3A Gd2A N3A C28A 120.0(6) 2_657 .
O3A Gd2A N3A C28A -147.1(5) . .
O1MA Gd2A N3A C28A -97.8(6) 2_657 .
O1MA Gd2A N3A C28A 65.1(6) . .
N3A Gd2A N3A C28A -17.5(5) 2_657 .
Gd1A Gd2A N3A C28A 167.6(5) . .
Gd1A Gd2A N3A C28A 114.6(15) 2_657 .
O2A Gd2A N3A C27A 45.5(5) . .
O2A Gd2A N3A C27A -129.0(5) 2_657 .
O3A Gd2A N3A C27A -7.2(6) 2_657 .
O3A Gd2A N3A C27A 85.7(6) . .
O1MA Gd2A N3A C27A 135.0(5) 2_657 .
O1MA Gd2A N3A C27A -62.1(5) . .
N3A Gd2A N3A C27A -144.7(7) 2_657 .
Gd1A Gd2A N3A C27A 40.4(5) . .
Gd1A Gd2A N3A C27A -12.6(19) 2_657 .
Gd1A O1A C1A C2A -32.3(4) 2_657 2_657
Gd1A O1A C1A C2A 147.7(4) . 2_657
Gd1A O1A C1A C2A 147.7(4) 2_657 .
Gd1A O1A C1A C2A -32.3(4) . .
O1A C1A C2A C3A 179.8(6) . .
C2A C1A C2A C3A -0.2(6) 2_657 .
O1A C1A C2A C9A 3.7(9) . .
C2A C1A C2A C9A -176.3(9) 2_657 .
C1A C2A C3A C4A 0.4(13) . .
C9A C2A C3A C4A 176.4(7) . .
C2A C3A C4A C3A -0.2(7) . 2_657
C2A C3A C4A C5A 179.8(7) . .
C3A C4A C5A C6A -60.2(9) . .
C3A C4A C5A C6A 119.8(9) 2_657 .
C3A C4A C5A C6A 119.8(9) . 2_657
C3A C4A C5A C6A -60.2(9) 2_657 2_657
C3A C4A C5A C8A -7.1(9) . 2_657
C3A C4A C5A C8A 172.9(9) 2_657 2_657
C3A C4A C5A C8A 172.9(9) . .
C3A C4A C5A C8A -7.1(9) 2_657 .
C3A C4A C5A C7A 57.0(9) . .
C3A C4A C5A C7A -123.0(9) 2_657 .
C3A C4A C5A C7A -123.0(9) . 2_657
C3A C4A C5A C7A 57.0(9) 2_657 2_657
C10A N1A C9A C2A 137.4(7) . .
Gd1A N1A C9A C2A -89.2(6) . .
C3A C2A C9A N1A -115.3(9) . .
C1A C2A C9A N1A 60.7(9) . .
C9A N1A C10A C15A 167.1(7) . .
Gd1A N1A C10A C15A 39.0(8) . .
C9A N1A C10A C11A -69.8(9) . .
Gd1A N1A C10A C11A 162.1(6) . .
N1A C10A C11A C12A -177.8(7) . .
C15A C10A C11A C12A -56.6(10) . .
C10A C11A C12A C13A 56.1(11) . .
C11A C12A C13A C14A -55.7(12) . .
C12A C13A C14A C15A 56.4(11) . .
C16A N2A C15A C10A 168.1(6) . .
Gd1A N2A C15A C10A 47.0(8) . .
C16A N2A C15A C14A -68.0(9) . .
Gd1A N2A C15A C14A 170.9(5) . .
N1A C10A C15A N2A -54.7(9) . .
C11A C10A C15A N2A -178.8(7) . .
N1A C10A C15A C14A 179.5(7) . .
C11A C10A C15A C14A 55.5(10) . .
C13A C14A C15A N2A -178.3(8) . .
C13A C14A C15A C10A -55.5(11) . .
C15A N2A C16A C17A 148.4(7) . .
Gd1A N2A C16A C17A -85.7(6) . .
N2A C16A C17A C18A -109.7(8) . .
N2A C16A C17A C22A 66.8(10) . .
C22A C17A C18A C19A 2.1(14) . .
C16A C17A C18A C19A 178.6(8) . .
C17A C18A C19A C20A 0.7(14) . .
C17A C18A C19A C23A -174.7(8) . .
C18A C19A C20A C21A -2.0(13) . .
C23A C19A C20A C21A 173.5(8) . .
C19A C20A C21A C22A 0.5(13) . .
C19A C20A C21A C27A -179.4(8) . .
Gd2A O2A C22A C21A -29.3(10) . .
Gd1A O2A C22A C21A 147.1(6) . .
Gd2A O2A C22A C17A 149.8(6) . .
Gd1A O2A C22A C17A -33.7(10) . .
C20A C21A C22A O2A -178.6(8) . .
C27A C21A C22A O2A 1.3(12) . .
C20A C21A C22A C17A 2.2(12) . .
C27A C21A C22A C17A -177.8(8) . .
C18A C17A C22A O2A 177.3(7) . .
C16A C17A C22A O2A 0.9(12) . .
C18A C17A C22A C21A -3.5(12) . .
C16A C17A C22A C21A -180.0(7) . .
C18A C19A C23A C25A -63.1(11) . .
C20A C19A C23A C25A 121.6(9) . .
C18A C19A C23A C24Q 130.9(13) . .
C20A C19A C23A C24Q -44.3(15) . .
C18A C19A C23A C26Q 5.0(15) . .
C20A C19A C23A C26Q -170.2(13) . .
C18A C19A C23A C24A 176.1(9) . .
C20A C19A C23A C24A 0.9(11) . .
C18A C19A C23A C25Q -110.0(13) . .
C20A C19A C23A C25Q 74.7(13) . .
C18A C19A C23A C26A 55.8(11) . .
C20A C19A C23A C26A -119.4(9) . .
C28A N3A C27A C21A 148.9(7) . .
Gd2A N3A C27A C21A -84.2(7) . .
C22A C21A C27A N3A 62.0(10) . .
C20A C21A C27A N3A -118.1(9) . .
C27A N3A C28A C29A -66.1(10) . .
Gd2A N3A C28A C29A 170.6(7) . .
C27A N3A C28A C28A 171.7(8) . 2_657
Gd2A N3A C28A C28A 48.4(9) . 2_657
N3A C28A C29A C30A -172.2(10) . .
C28A C28A C29A C30A -52.6(14) 2_657 .
C28A C29A C30A C30A 55.3(18) . 2_657
O6Q N4A O4A Gd1A 17(2) . .
O5Q N4A O4A Gd1A -164.1(13) . .
O5A N4A O4A Gd1A 156.6(12) . .
O6A N4A O4A Gd1A -17.4(18) . .
O3A Gd1A O4A N4A -16.0(10) . .
O3A Gd1A O4A N4A -33.8(11) 2_657 .
O1WA Gd1A O4A N4A 160.5(9) . .
O1A Gd1A O4A N4A -92.6(10) . .
O2A Gd1A O4A N4A 52.8(10) . .
N1A Gd1A O4A N4A -167.6(10) . .
N2A Gd1A O4A N4A 122.4(10) . .
Gd1A Gd1A O4A N4A -52.8(10) 2_657 .
Gd2A Gd1A O4A N4A 8.5(10) . .
O2A Gd2A O1MA C1MA 150.5(8) . .
O2A Gd2A O1MA C1MA 5.6(8) 2_657 .
O3A Gd2A O1MA C1MA 79.7(8) 2_657 .
O3A Gd2A O1MA C1MA 70.6(8) . .
O1MA Gd2A O1MA C1MA -104.1(8) 2_657 .
N3A Gd2A O1MA C1MA -69.8(8) 2_657 .
N3A Gd2A O1MA C1MA -138.7(8) . .
Gd1A Gd2A O1MA C1MA 106.8(8) . .
Gd1A Gd2A O1MA C1MA 46.0(8) 2_657 .
O4E Gd1B Gd2B O3B 149.7(4) . 2_756
O2B Gd1B Gd2B O3B -130.7(3) . 2_756
O3B Gd1B Gd2B O3B 99.1(3) . 2_756
O4B Gd1B Gd2B O3B 151.5(3) . 2_756
O1B Gd1B Gd2B O3B 50.0(2) . 2_756
O1WB Gd1B Gd2B O3B -36.5(3) . 2_756
N2B Gd1B Gd2B O3B -125.4(3) . 2_756
N1B Gd1B Gd2B O3B 117.3(13) . 2_756
Gd1B Gd1B Gd2B O3B 50.0(2) 2_756 2_756
O4E Gd1B Gd2B O3B 50.7(4) . .
O3B Gd1B Gd2B O3B -99.1(3) 2_756 .
O2B Gd1B Gd2B O3B 130.2(3) . .
O4B Gd1B Gd2B O3B 52.4(3) . .
O1B Gd1B Gd2B O3B -49.07(18) . .
O1WB Gd1B Gd2B O3B -135.6(2) . .
N2B Gd1B Gd2B O3B 135.5(2) . .
N1B Gd1B Gd2B O3B 18.3(13) . .
Gd1B Gd1B Gd2B O3B -49.07(18) 2_756 .
O4E Gd1B Gd2B O7B 13.1(4) . .
O3B Gd1B Gd2B O7B -136.6(3) 2_756 .
O2B Gd1B Gd2B O7B 92.7(3) . .
O3B Gd1B Gd2B O7B -37.5(3) . .
O4B Gd1B Gd2B O7B 14.9(3) . .
O1B Gd1B Gd2B O7B -86.6(2) . .
O1WB Gd1B Gd2B O7B -173.2(3) . .
N2B Gd1B Gd2B O7B 98.0(3) . .
N1B Gd1B Gd2B O7B -19.3(13) . .
Gd1B Gd1B Gd2B O7B -86.6(2) 2_756 .
O4E Gd1B Gd2B O7B -147.0(4) . 2_756
O3B Gd1B Gd2B O7B 63.3(3) 2_756 2_756
O2B Gd1B Gd2B O7B -67.4(3) . 2_756
O3B Gd1B Gd2B O7B 162.4(3) . 2_756
O4B Gd1B Gd2B O7B -145.2(3) . 2_756
O1B Gd1B Gd2B O7B 113.28(18) . 2_756
O1WB Gd1B Gd2B O7B 26.7(2) . 2_756
N2B Gd1B Gd2B O7B -62.1(2) . 2_756
N1B Gd1B Gd2B O7B -179(32) . 2_756
Gd1B Gd1B Gd2B O7B 113.28(18) 2_756 2_756
O4E Gd1B Gd2B O2B 100.2(4) . 2_756
O3B Gd1B Gd2B O2B -49.5(2) 2_756 2_756
O2B Gd1B Gd2B O2B 179.77(7) . 2_756
O3B Gd1B Gd2B O2B 49.6(2) . 2_756
O4B Gd1B Gd2B O2B 102.0(3) . 2_756
O1B Gd1B Gd2B O2B 0.48(14) . 2_756
O1WB Gd1B Gd2B O2B -86.1(2) . 2_756
N2B Gd1B Gd2B O2B -174.9(2) . 2_756
N1B Gd1B Gd2B O2B 67.8(13) . 2_756
Gd1B Gd1B Gd2B O2B 0.48(14) 2_756 2_756
O4E Gd1B Gd2B O2B -79.6(4) . .
O3B Gd1B Gd2B O2B 130.7(3) 2_756 .
O3B Gd1B Gd2B O2B -130.2(3) . .
O4B Gd1B Gd2B O2B -77.8(3) . .
O1B Gd1B Gd2B O2B -179.3(2) . .
O1WB Gd1B Gd2B O2B 94.2(3) . .
N2B Gd1B Gd2B O2B 5.3(3) . .
N1B Gd1B Gd2B O2B -111.9(13) . .
Gd1B Gd1B Gd2B O2B -179.3(2) 2_756 .
O4E Gd1B Gd2B N3B -74.2(4) . .
O3B Gd1B Gd2B N3B 136.1(3) 2_756 .
O2B Gd1B Gd2B N3B 5.4(3) . .
O3B Gd1B Gd2B N3B -124.8(3) . .
O4B Gd1B Gd2B N3B -72.4(3) . .
O1B Gd1B Gd2B N3B -173.91(19) . .
O1WB Gd1B Gd2B N3B 99.5(3) . .
N2B Gd1B Gd2B N3B 10.7(2) . .
N1B Gd1B Gd2B N3B -106.6(13) . .
Gd1B Gd1B Gd2B N3B -173.91(19) 2_756 .
O4E Gd1B Gd2B N3B 160.4(19) . 2_756
O3B Gd1B Gd2B N3B 10.6(19) 2_756 2_756
O2B Gd1B Gd2B N3B -120.1(19) . 2_756
O3B Gd1B Gd2B N3B 109.7(19) . 2_756
O4B Gd1B Gd2B N3B 162.1(19) . 2_756
O1B Gd1B Gd2B N3B 60.6(19) . 2_756
O1WB Gd1B Gd2B N3B -25.9(19) . 2_756
N2B Gd1B Gd2B N3B -114.8(19) . 2_756
N1B Gd1B Gd2B N3B 128(2) . 2_756
Gd1B Gd1B Gd2B N3B 60.6(19) 2_756 2_756
O4E Gd1B Gd2B Gd1B 99.7(4) . 2_756
O3B Gd1B Gd2B Gd1B -50.0(2) 2_756 2_756
O2B Gd1B Gd2B Gd1B 179.3(2) . 2_756
O3B Gd1B Gd2B Gd1B 49.07(18) . 2_756
O4B Gd1B Gd2B Gd1B 101.5(2) . 2_756
O1B Gd1B Gd2B Gd1B 0.0 . 2_756
O1WB Gd1B Gd2B Gd1B -86.54(17) . 2_756
N2B Gd1B Gd2B Gd1B -175.42(17) . 2_756
N1B Gd1B Gd2B Gd1B 67.3(13) . 2_756
O4E Gd1B O1B C1B 74.7(6) . .
O3B Gd1B O1B C1B -148.45(13) 2_756 .
O2B Gd1B O1B C1B 179.2(2) . .
O3B Gd1B O1B C1B 148.79(12) . .
O4B Gd1B O1B C1B 83.8(4) . .
O1WB Gd1B O1B C1B -71.65(15) . .
N2B Gd1B O1B C1B -6.5(2) . .
N1B Gd1B O1B C1B 7.14(18) . .
Gd1B Gd1B O1B C1B 180.000(3) 2_756 .
Gd2B Gd1B O1B C1B 180.000(3) . .
O4E Gd1B O1B Gd1B -105.3(6) . 2_756
O3B Gd1B O1B Gd1B 31.55(13) 2_756 2_756
O2B Gd1B O1B Gd1B -0.8(2) . 2_756
O3B Gd1B O1B Gd1B -31.21(12) . 2_756
O4B Gd1B O1B Gd1B -96.2(4) . 2_756
O1WB Gd1B O1B Gd1B 108.35(15) . 2_756
N2B Gd1B O1B Gd1B 173.5(2) . 2_756
N1B Gd1B O1B Gd1B -172.86(18) . 2_756
Gd2B Gd1B O1B Gd1B 0.0 . 2_756
O4E Gd1B O2B C22B -76.0(8) . .
O3B Gd1B O2B C22B 146.1(7) 2_756 .
O3B Gd1B O2B C22B -151.1(7) . .
O4B Gd1B O2B C22B -81.2(7) . .
O1B Gd1B O2B C22B 178.5(5) . .
O1WB Gd1B O2B C22B 76.8(7) . .
N2B Gd1B O2B C22B 2.2(6) . .
N1B Gd1B O2B C22B -13.4(8) . .
Gd1B Gd1B O2B C22B 177.9(6) 2_756 .
Gd2B Gd1B O2B C22B 177.3(7) . .
O4E Gd1B O2B Gd2B 106.7(5) . .
O3B Gd1B O2B Gd2B -31.26(18) 2_756 .
O3B Gd1B O2B Gd2B 31.59(17) . .
O4B Gd1B O2B Gd2B 101.5(3) . .
O1B Gd1B O2B Gd2B 1.2(4) . .
O1WB Gd1B O2B Gd2B -100.5(2) . .
N2B Gd1B O2B Gd2B -175.1(2) . .
N1B Gd1B O2B Gd2B 169.3(3) . .
Gd1B Gd1B O2B Gd2B 0.63(18) 2_756 .
O3B Gd2B O2B C22B -146.2(6) 2_756 .
O3B Gd2B O2B C22B 150.6(6) . .
O7B Gd2B O2B C22B 77.2(6) . .
O7B Gd2B O2B C22B -64.2(6) 2_756 .
O2B Gd2B O2B C22B -177.8(6) 2_756 .
N3B Gd2B O2B C22B 7.5(6) . .
N3B Gd2B O2B C22B -6.0(8) 2_756 .
Gd1B Gd2B O2B C22B -178.1(6) 2_756 .
Gd1B Gd2B O2B C22B -177.5(7) . .
O3B Gd2B O2B Gd1B 31.25(18) 2_756 .
O3B Gd2B O2B Gd1B -31.93(18) . .
O7B Gd2B O2B Gd1B -105.4(2) . .
O7B Gd2B O2B Gd1B 113.3(2) 2_756 .
O2B Gd2B O2B Gd1B -0.37(11) 2_756 .
N3B Gd2B O2B Gd1B -175.0(3) . .
N3B Gd2B O2B Gd1B 171.4(3) 2_756 .
Gd1B Gd2B O2B Gd1B -0.63(18) 2_756 .
O3B Gd2B O3B Gd1B 49.17(16) 2_756 2_756
O7B Gd2B O3B Gd1B -116.7(2) . 2_756
O7B Gd2B O3B Gd1B 70.6(4) 2_756 2_756
O2B Gd2B O3B Gd1B -31.76(19) 2_756 2_756
O2B Gd2B O3B Gd1B 129.4(2) . 2_756
N3B Gd2B O3B Gd1B -178.4(3) . 2_756
N3B Gd2B O3B Gd1B -73.4(4) 2_756 2_756
Gd1B Gd2B O3B Gd1B 97.4(2) . 2_756
O3B Gd2B O3B Gd1B -48.27(17) 2_756 .
O7B Gd2B O3B Gd1B 145.9(2) . .
O7B Gd2B O3B Gd1B -26.9(4) 2_756 .
O2B Gd2B O3B Gd1B -129.2(2) 2_756 .
O2B Gd2B O3B Gd1B 31.94(18) . .
N3B Gd2B O3B Gd1B 84.1(3) . .
N3B Gd2B O3B Gd1B -170.9(3) 2_756 .
Gd1B Gd2B O3B Gd1B -97.4(2) 2_756 .
O4E Gd1B O3B Gd1B 132.4(5) . 2_756
O3B Gd1B O3B Gd1B -49.7(2) 2_756 2_756
O2B Gd1B O3B Gd1B -130.7(2) . 2_756
O4B Gd1B O3B Gd1B 139.5(4) . 2_756
O1B Gd1B O3B Gd1B 31.89(14) . 2_756
O1WB Gd1B O3B Gd1B -31.7(3) . 2_756
N2B Gd1B O3B Gd1B -172.0(2) . 2_756
N1B Gd1B O3B Gd1B 84.8(3) . 2_756
Gd2B Gd1B O3B Gd1B -98.31(19) . 2_756
O4E Gd1B O3B Gd2B -129.3(5) . .
O3B Gd1B O3B Gd2B 48.62(15) 2_756 .
O2B Gd1B O3B Gd2B -32.43(18) . .
O4B Gd1B O3B Gd2B -122.2(4) . .
O1B Gd1B O3B Gd2B 130.20(17) . .
O1WB Gd1B O3B Gd2B 66.7(3) . .
N2B Gd1B O3B Gd2B -73.7(3) . .
N1B Gd1B O3B Gd2B -176.9(2) . .
Gd1B Gd1B O3B Gd2B 98.31(19) 2_756 .
O4E Gd1B N1B C10B 69.2(7) . .
O3B Gd1B N1B C10B -148.1(5) 2_756 .
O2B Gd1B N1B C10B -1.1(8) . .
O3B Gd1B N1B C10B 118.8(5) . .
O4B Gd1B N1B C10B 68.1(6) . .
O1B Gd1B N1B C10B 171.8(6) . .
O1WB Gd1B N1B C10B -102.4(6) . .
N2B Gd1B N1B C10B -17.5(5) . .
Gd1B Gd1B N1B C10B 166.4(5) 2_756 .
Gd2B Gd1B N1B C10B 102.8(13) . .
O4E Gd1B N1B C9B -58.1(7) . .
O3B Gd1B N1B C9B 84.6(7) 2_756 .
O2B Gd1B N1B C9B -128.4(6) . .
O3B Gd1B N1B C9B -8.5(7) . .
O4B Gd1B N1B C9B -59.2(6) . .
O1B Gd1B N1B C9B 44.5(5) . .
O1WB Gd1B N1B C9B 130.3(6) . .
N2B Gd1B N1B C9B -144.8(6) . .
Gd1B Gd1B N1B C9B 39.1(6) 2_756 .
Gd2B Gd1B N1B C9B -24.5(16) . .
O4E Gd1B N2B C15B -86.6(7) . .
O3B Gd1B N2B C15B 126.4(5) 2_756 .
O2B Gd1B N2B C15B 177.2(6) . .
O3B Gd1B N2B C15B -141.3(5) . .
O4B Gd1B N2B C15B -96.3(6) . .
O1B Gd1B N2B C15B 0.6(6) . .
O1WB Gd1B N2B C15B 66.4(5) . .
N1B Gd1B N2B C15B -13.7(5) . .
Gd1B Gd1B N2B C15B 124.8(18) 2_756 .
Gd2B Gd1B N2B C15B 173.5(4) . .
O4E Gd1B N2B C16B 144.7(7) . .
O3B Gd1B N2B C16B -2.3(6) 2_756 .
O2B Gd1B N2B C16B 48.5(5) . .
O3B Gd1B N2B C16B 90.0(5) . .
O4B Gd1B N2B C16B 135.0(6) . .
O1B Gd1B N2B C16B -128.1(4) . .
O1WB Gd1B N2B C16B -62.3(5) . .
N1B Gd1B N2B C16B -142.4(6) . .
Gd1B Gd1B N2B C16B -4(2) 2_756 .
Gd2B Gd1B N2B C16B 44.8(5) . .
O3B Gd2B N3B C27B 86.0(6) 2_756 .
O3B Gd2B N3B C27B -7.4(7) . .
O7B Gd2B N3B C27B -70.5(6) . .
O7B Gd2B N3B C27B 131.7(6) 2_756 .
O2B Gd2B N3B C27B -130.4(6) 2_756 .
O2B Gd2B N3B C27B 44.6(6) . .
N3B Gd2B N3B C27B -144.7(7) 2_756 .
Gd1B Gd2B N3B C27B -17(2) 2_756 .
Gd1B Gd2B N3B C27B 40.8(6) . .
O3B Gd2B N3B C28B -144.7(5) 2_756 .
O3B Gd2B N3B C28B 122.0(6) . .
O7B Gd2B N3B C28B 58.9(6) . .
O7B Gd2B N3B C28B -98.9(6) 2_756 .
O2B Gd2B N3B C28B -1.0(8) 2_756 .
O2B Gd2B N3B C28B 173.9(6) . .
N3B Gd2B N3B C28B -15.3(5) 2_756 .
Gd1B Gd2B N3B C28B 112.5(18) 2_756 .
Gd1B Gd2B N3B C28B 170.2(5) . .
Gd1B O1B C1B C2B -33.2(5) 2_756 2_756
Gd1B O1B C1B C2B 146.8(5) . 2_756
Gd1B O1B C1B C2B 146.8(5) 2_756 .
Gd1B O1B C1B C2B -33.2(5) . .
O1B C1B C2B C3B 179.8(8) . .
C2B C1B C2B C3B -0.2(8) 2_756 .
O1B C1B C2B C9B 2.4(11) . .
C2B C1B C2B C9B -177.6(11) 2_756 .
C1B C2B C3B C4B 0.4(17) . .
C9B C2B C3B C4B 177.8(9) . .
C2B C3B C4B C3B -0.2(8) . 2_756
C2B C3B C4B C5B 179.8(8) . .
C3B C4B C5B C6B 54.9(11) . 2_756
C3B C4B C5B C6B -125.1(11) 2_756 2_756
C3B C4B C5B C6B -125.1(11) . .
C3B C4B C5B C6B 54.9(11) 2_756 .
C3B C4B C5B C8B -177.9(11) . 2_756
C3B C4B C5B C8B 2.1(11) 2_756 2_756
C3B C4B C5B C8B 2.1(11) . .
C3B C4B C5B C8B -177.9(11) 2_756 .
C3B C4B C5B C7B 119.0(11) . .
C3B C4B C5B C7B -61.0(11) 2_756 .
C3B C4B C5B C7B -61.0(11) . 2_756
C3B C4B C5B C7B 119.0(11) 2_756 2_756
C3B C2B C9B N1B -114.6(11) . .
C1B C2B C9B N1B 62.9(11) . .
C10B N1B C9B C2B 146.4(8) . .
Gd1B N1B C9B C2B -85.7(8) . .
C9B N1B C10B C15B 168.3(7) . .
Gd1B N1B C10B C15B 44.5(8) . .
C9B N1B C10B C11B -69.0(10) . .
Gd1B N1B C10B C11B 167.2(5) . .
N1B C10B C11B C12B -175.7(7) . .
C15B C10B C11B C12B -54.6(10) . .
C10B C11B C12B C13B 54.8(11) . .
C11B C12B C13B C14B -55.1(11) . .
C12B C13B C14B C15B 56.3(10) . .
C16B N2B C15B C14B -70.1(9) . .
Gd1B N2B C15B C14B 165.4(5) . .
C16B N2B C15B C10B 166.1(6) . .
Gd1B N2B C15B C10B 41.6(7) . .
C13B C14B C15B N2B -179.3(7) . .
C13B C14B C15B C10B -56.7(9) . .
N1B C10B C15B N2B -55.3(9) . .
C11B C10B C15B N2B -179.4(7) . .
N1B C10B C15B C14B 179.4(7) . .
C11B C10B C15B C14B 55.3(9) . .
C15B N2B C16B C17B 141.7(7) . .
Gd1B N2B C16B C17B -88.4(7) . .
N2B C16B C17B C18B -116.1(8) . .
N2B C16B C17B C22B 60.7(9) . .
C22B C17B C18B C19B 0.6(14) . .
C16B C17B C18B C19B 177.5(9) . .
C17B C18B C19B C20B -0.5(16) . .
C17B C18B C19B C23B 178.2(10) . .
C18B C19B C20B C21B -0.7(17) . .
C23B C19B C20B C21B -179.5(11) . .
C19B C20B C21B C22B 2.0(17) . .
C19B C20B C21B C27B 176.7(10) . .
Gd1B O2B C22B C17B -29.8(10) . .
Gd2B O2B C22B C17B 146.7(6) . .
Gd1B O2B C22B C21B 150.1(7) . .
Gd2B O2B C22B C21B -33.5(10) . .
C18B C17B C22B O2B -179.6(7) . .
C16B C17B C22B O2B 3.5(11) . .
C18B C17B C22B C21B 0.5(12) . .
C16B C17B C22B C21B -176.3(7) . .
C20B C21B C22B O2B 178.3(9) . .
C27B C21B C22B O2B 3.6(13) . .
C20B C21B C22B C17B -1.8(14) . .
C27B C21B C22B C17B -176.6(8) . .
C18B C19B C23B C24E 7(2) . .
C20B C19B C23B C24E -174.8(19) . .
C18B C19B C23B C25B 173.3(11) . .
C20B C19B C23B C25B -8.0(16) . .
C18B C19B C23B C26E 134.2(18) . .
C20B C19B C23B C26E -47(2) . .
C18B C19B C23B C24B -66.1(14) . .
C20B C19B C23B C24B 112.6(13) . .
C18B C19B C23B C25E -111.0(19) . .
C20B C19B C23B C25E 67.6(19) . .
C18B C19B C23B C26B 52.1(14) . .
C20B C19B C23B C26B -129.3(13) . .
C28B N3B C27B C21B 144.2(8) . .
Gd2B N3B C27B C21B -86.0(7) . .
C20B C21B C27B N3B -111.9(10) . .
C22B C21B C27B N3B 63.0(11) . .
C27B N3B C28B C28B 168.9(9) . 2_756
Gd2B N3B C28B C28B 43.3(11) . 2_756
C27B N3B C28B C29B -68.6(11) . .
Gd2B N3B C28B C29B 165.7(7) . .
N3B C28B C29B C30B -179.3(10) . .
C28B C28B C29B C30B -57.7(14) 2_756 .
C28B C29B C30B C30B 58.3(19) . 2_756
O6B N4B O4B Gd1B -163.1(14) . .
O5B N4B O4B Gd1B 32(2) . .
O4E Gd1B O4B N4B -94(3) . .
O3B Gd1B O4B N4B 119.9(15) 2_756 .
O2B Gd1B O4B N4B 54.2(16) . .
O3B Gd1B O4B N4B 130.1(17) . .
O1B Gd1B O4B N4B -160.5(16) . .
O1WB Gd1B O4B N4B -65(2) . .
N2B Gd1B O4B N4B -20.3(16) . .
N1B Gd1B O4B N4B -88.3(16) . .
Gd1B Gd1B O4B N4B 156.2(16) 2_756 .
Gd2B Gd1B O4B N4B 96.0(16) . .
O6E N4E O4E Gd1B -165.7(18) . .
O5E N4E O4E Gd1B -2(3) . .
O3B Gd1B O4E N4E 104(2) 2_756 .
O2B Gd1B O4E N4E 33(3) . .
O3B Gd1B O4E N4E 107(3) . .
O4B Gd1B O4E N4E 65(3) . .
O1B Gd1B O4E N4E 180(2) . .
O1WB Gd1B O4E N4E -94(3) . .
N2B Gd1B O4E N4E -40(2) . .
N1B Gd1B O4E N4E -109(3) . .
Gd1B Gd1B O4E N4E 137(2) 2_756 .
Gd2B Gd1B O4E N4E 75(3) . .
O9B N5B O7B Gd2B 161.7(7) . .
O8B N5B O7B Gd2B -20.5(14) . .
O3B Gd2B O7B N5B -49.5(10) 2_756 .
O3B Gd2B O7B N5B -30.7(9) . .
O7B Gd2B O7B N5B 141.8(9) 2_756 .
O2B Gd2B O7B N5B -105.8(9) 2_756 .
O2B Gd2B O7B N5B 38.9(9) . .
N3B Gd2B O7B N5B 107.6(9) . .
N3B Gd2B O7B N5B 177.2(10) 2_756 .
Gd1B Gd2B O7B N5B -67.3(9) 2_756 .
Gd1B Gd2B O7B N5B -6.3(9) . .
